data_4116793
loop_
_publ_author_name
'Euan K. Brechin'
'William Clegg'
'Mark Murrie'
'Simon Parsons'
'Simon J. Teat'
'Richard E. P. Winpenny'

_publ_section_title
;
 Nanoscale Cages of Manganese and Nickel with "Rock Salt" Cores
;
_journal_name_full 'Journal of the American Chemical Society'
_journal_page_first 7365
_journal_page_last 7366
_journal_paper_doi 10.1021/ja981011j
_journal_volume 120
_journal_year 1998
_chemical_formula_moiety '[Mn18O14(tma)8(OMe)14(MeOH)5(H2O)].1.5MeOH'
_chemical_formula_sum 'C60.5 H142 Mn18 O51.5'
_chemical_formula_weight 2682.66
_chemical_name_systematic
; 
 ? 
;
_space_group_IT_number 14
_symmetry_cell_setting monoclinic
_symmetry_space_group_name_Hall '-P 2yn'
_symmetry_space_group_name_H-M 'P 1 21/n 1'
_atom_sites_solution_hydrogens geom
_atom_sites_solution_primary direct
_atom_sites_solution_secondary difmap
_audit_creation_method SHELXL
_cell_angle_alpha 90.00
_cell_angle_beta 109.372(11)
_cell_angle_gamma 90.00
_cell_formula_units_Z 4
_cell_length_a 16.3826(14)
_cell_length_b 32.075(5)
_cell_length_c 22.797(3)
_cell_measurement_reflns_used 373
_cell_measurement_temperature 160(2)
_cell_measurement_theta_max 25
_cell_measurement_theta_min 2.5
_cell_volume 11301(3)
_computing_structure_refinement SHELXL-93
_computing_structure_solution SHELXS-96
_diffrn_ambient_temperature 160(2)
_diffrn_measurement_device 'Station 9.8'
_diffrn_measurement_method Omega
_diffrn_radiation_monochromator graphite
_diffrn_radiation_source Synchrotron
_diffrn_radiation_wavelength 0.68700
_diffrn_reflns_av_R_equivalents 0.1159
_diffrn_reflns_av_sigmaI/netI 0.1214
_diffrn_reflns_limit_h_max 21
_diffrn_reflns_limit_h_min -21
_diffrn_reflns_limit_k_max 40
_diffrn_reflns_limit_k_min -41
_diffrn_reflns_limit_l_max 29
_diffrn_reflns_limit_l_min -29
_diffrn_reflns_number 106541
_diffrn_reflns_theta_max 26.98
_diffrn_reflns_theta_min 1.10
_exptl_absorpt_coefficient_mu 2.011
_exptl_absorpt_correction_T_max 1.0000
_exptl_absorpt_correction_T_min 0.6498
_exptl_absorpt_correction_type Sadabs
_exptl_crystal_colour 'Dark red'
_exptl_crystal_density_diffrn 1.577
_exptl_crystal_description block
_exptl_crystal_F_000 5468
_exptl_crystal_size_max 0.10
_exptl_crystal_size_mid 0.06
_exptl_crystal_size_min 0.04
_refine_diff_density_max 1.070
_refine_diff_density_min -1.239
_refine_diff_density_rms 0.246
_refine_ls_extinction_coef 0.00011(5)
_refine_ls_extinction_expression Fc^*^=kFc[1+0.001xFc^2^l^3^/sin(2q)]^-1/4^
_refine_ls_extinction_method SHELXL
_refine_ls_goodness_of_fit_all 0.965
_refine_ls_goodness_of_fit_obs 1.130
_refine_ls_hydrogen_treatment Riding
_refine_ls_matrix_type full
_refine_ls_number_parameters 1157
_refine_ls_number_reflns 25142
_refine_ls_number_restraints 117
_refine_ls_restrained_S_all 0.992
_refine_ls_restrained_S_obs 1.130
_refine_ls_R_factor_all 0.1568
_refine_ls_R_factor_obs 0.0669
_refine_ls_shift/esd_max 0.026
_refine_ls_shift/esd_mean 0.001
_refine_ls_structure_factor_coef Fsqd
_refine_ls_weighting_details 'w=1/[s^2^(Fo^2^)+( 0.0962P)^2^+0.0000P] where P=(Fo^2^+2Fc^2^)/3'
_refine_ls_weighting_scheme calc
_refine_ls_wR_factor_all 0.1967
_refine_ls_wR_factor_obs 0.1596
_reflns_number_observed 12452
_reflns_number_total 25150
_reflns_observed_criterion >2sigma(I)
_cod_data_source_file ja981011j_2.cif
_cod_data_source_block mark
_cod_depositor_comments
;
The following automatic conversions were performed:

'_refine_ls_weighting_scheme' value 'calc w=1/[s^2^(Fo^2^)+(
0.0962P)^2^+0.0000P] where P=(Fo^2^+2Fc^2^)/3' was changed to 'calc'.
New tag '_refine_ls_weighting_details' was created. The value of the
new tag was set to 'w=1/[s^2^(Fo^2^)+( 0.0962P)^2^+0.0000P] where
P=(Fo^2^+2Fc^2^)/3'.

Automatic conversion script
Id: cif_fix_values 3143 2015-03-26 13:38:13Z robertas 

The following automatic conversions were performed:

'_atom_sites_solution_primary' value 'direct methods' was changed to
'direct'.

Automatic conversion script
Id: cif_fix_values 6452 2018-10-05 10:23:21Z andrius 
;
_cod_original_cell_volume 11300.8(23)
_cod_original_formula_sum 'C60.50 H142 Mn18 O51.50'
_cod_database_code 4116793

loop_
_symmetry_equiv_pos_as_xyz
'x, y, z'
'-x+1/2, y+1/2, -z+1/2'
'-x, -y, -z'
'x-1/2, -y-1/2, z-1/2'

loop_
_atom_site_aniso_label
_atom_site_aniso_U_11
_atom_site_aniso_U_22
_atom_site_aniso_U_33
_atom_site_aniso_U_23
_atom_site_aniso_U_13
_atom_site_aniso_U_12
Mn1 0.0380(6) 0.0269(5) 0.0317(6) 0.0006(4) -0.0073(5) 0.0056(4)
Mn2 0.0421(6) 0.0320(6) 0.0335(6) 0.0007(5) 0.0010(5) 0.0003(5)
Mn3 0.0264(5) 0.0236(5) 0.0289(5) -0.0011(4) -0.0012(4) 0.0018(4)
Mn4 0.0253(5) 0.0244(5) 0.0323(6) -0.0016(4) -0.0018(4) -0.0028(4)
Mn5 0.0247(5) 0.0316(6) 0.0339(6) -0.0062(5) -0.0003(5) -0.0045(4)
Mn6 0.0247(5) 0.0255(5) 0.0303(5) -0.0027(4) -0.0032(4) 0.0017(4)
Mn7 0.0298(6) 0.0240(5) 0.0317(6) 0.0001(4) -0.0074(5) 0.0023(4)
Mn8 0.0308(6) 0.0233(5) 0.0301(6) 0.0018(4) -0.0011(5) 0.0005(4)
Mn9 0.0326(6) 0.0310(6) 0.0375(6) -0.0002(5) 0.0047(5) 0.0000(4)
Mn10 0.0267(5) 0.0249(5) 0.0355(6) -0.0007(4) -0.0004(5) 0.0026(4)
Mn11 0.0226(5) 0.0210(5) 0.0299(5) 0.0006(4) -0.0018(4) 0.0012(4)
Mn12 0.0250(5) 0.0259(5) 0.0310(6) -0.0032(4) -0.0041(4) -0.0009(4)
Mn13 0.0330(6) 0.0321(6) 0.0389(6) -0.0035(5) -0.0061(5) 0.0080(5)
Mn14 0.0327(6) 0.0319(6) 0.0397(6) 0.0007(5) 0.0023(5) 0.0004(4)
Mn15 0.0252(5) 0.0352(6) 0.0397(6) -0.0073(5) -0.0003(5) 0.0024(4)
Mn16 0.0240(5) 0.0234(5) 0.0332(6) 0.0024(4) -0.0050(4) -0.0009(4)
Mn17 0.0298(6) 0.0478(7) 0.0639(8) -0.0223(6) -0.0028(6) 0.0050(5)
Mn18 0.0271(6) 0.0335(6) 0.0404(6) 0.0065(5) -0.0044(5) 0.0027(4)
O1 0.030(2) 0.030(2) 0.032(3) 0.001(2) 0.001(2) 0.002(2)
O2 0.032(2) 0.024(2) 0.032(3) 0.001(2) 0.003(2) 0.002(2)
O3 0.029(2) 0.027(2) 0.031(2) -0.003(2) 0.002(2) 0.002(2)
O4 0.029(2) 0.023(2) 0.026(2) 0.001(2) 0.000(2) 0.004(2)
O5 0.024(3) 0.046(3) 0.056(3) -0.024(3) -0.005(2) 0.007(2)
O6 0.022(2) 0.032(2) 0.038(3) 0.004(2) 0.001(2) 0.001(2)
O7 0.031(2) 0.026(2) 0.033(3) -0.005(2) -0.006(2) 0.005(2)
O8 0.032(3) 0.026(2) 0.036(3) 0.003(2) -0.003(2) 0.003(2)
O9 0.035(3) 0.029(2) 0.029(3) 0.003(2) 0.002(2) 0.003(2)
O10 0.034(3) 0.031(3) 0.036(3) 0.001(2) 0.003(2) -0.002(2)
O11 0.027(2) 0.026(2) 0.033(3) -0.001(2) 0.001(2) 0.000(2)
O12 0.027(2) 0.021(2) 0.033(2) 0.000(2) 0.004(2) -0.002(2)
O13 0.022(2) 0.028(2) 0.034(3) -0.008(2) -0.005(2) -0.001(2)
O14 0.025(2) 0.023(2) 0.031(2) -0.002(2) 0.002(2) -0.004(2)
O1A 0.038(3) 0.101(5) 0.083(5) 0.003(4) 0.024(3) 0.007(3)
C1A 0.039(5) 0.079(7) 0.050(5) -0.007(5) 0.005(4) -0.004(5)
O2A 0.045(3) 0.084(5) 0.065(4) 0.004(4) 0.003(3) 0.011(3)
C2A 0.034(5) 0.127(9) 0.066(6) 0.023(6) 0.003(5) 0.007(5)
O1B 0.069(4) 0.034(3) 0.060(4) 0.007(3) -0.033(3) -0.009(3)
C1B 0.030(4) 0.039(4) 0.041(4) -0.001(3) -0.004(3) -0.004(3)
O2B 0.032(3) 0.032(3) 0.051(3) 0.001(2) -0.011(2) -0.001(2)
C2B 0.037(4) 0.045(5) 0.065(6) 0.009(4) -0.025(4) -0.008(4)
O1C 0.064(4) 0.051(3) 0.045(3) 0.005(3) 0.013(3) -0.004(3)
C1C 0.071(7) 0.056(6) 0.054(6) -0.003(5) 0.018(5) -0.010(5)
O2C 0.057(4) 0.048(3) 0.050(3) 0.000(3) 0.018(3) -0.002(3)
C2C 0.111(9) 0.085(8) 0.072(7) 0.019(6) 0.039(7) 0.028(7)
O1D 0.036(3) 0.030(3) 0.045(3) 0.001(2) 0.003(2) -0.002(2)
C1D 0.043(5) 0.026(4) 0.037(4) 0.000(3) -0.006(4) 0.000(3)
O2D 0.041(3) 0.027(3) 0.049(3) 0.000(2) 0.006(2) 0.008(2)
C2D 0.051(5) 0.026(4) 0.072(6) 0.000(4) 0.007(5) 0.003(3)
C3D 0.106(9) 0.057(6) 0.094(8) 0.021(6) -0.021(7) 0.031(6)
C4D 0.086(8) 0.025(5) 0.218(15) 0.015(7) 0.048(9) -0.008(5)
C5D 0.140(11) 0.040(6) 0.123(10) -0.009(6) 0.050(9) 0.020(6)
C1E 0.045(5) 0.049(5) 0.057(6) -0.012(4) -0.017(4) 0.005(4)
O1E 0.056(4) 0.136(6) 0.051(4) -0.015(4) -0.012(3) 0.050(4)
O2E 0.041(3) 0.057(4) 0.057(4) -0.006(3) -0.013(3) 0.015(3)
C2E 0.050(5) 0.063(6) 0.056(6) -0.008(5) -0.029(4) 0.008(4)
C3E 0.104(9) 0.064(7) 0.077(7) -0.013(5) -0.054(6) 0.001(6)
C4E 0.053(6) 0.100(8) 0.087(8) 0.000(6) -0.020(6) 0.015(6)
C5E 0.079(7) 0.060(6) 0.068(6) 0.002(5) -0.030(5) 0.016(5)
O1F 0.062(4) 0.067(5) 0.209(9) -0.082(5) 0.050(5) -0.022(3)
C1F 0.041(5) 0.057(6) 0.084(7) -0.027(5) 0.010(5) -0.009(4)
O2F 0.035(3) 0.056(3) 0.065(4) -0.007(3) 0.005(3) 0.004(3)
C2F 0.027(5) 0.063(6) 0.144(10) -0.041(7) -0.007(6) -0.006(4)
C1G 0.030(4) 0.040(4) 0.029(4) -0.003(3) -0.004(3) 0.005(3)
O1G 0.043(3) 0.042(3) 0.035(3) -0.011(2) 0.007(2) -0.012(2)
O2G 0.038(3) 0.041(3) 0.040(3) -0.006(2) 0.004(2) -0.006(2)
C2G 0.037(4) 0.034(4) 0.034(4) -0.007(3) 0.003(3) -0.002(3)
C3G 0.064(6) 0.059(5) 0.038(5) 0.000(4) 0.000(4) -0.008(4)
C4G 0.058(6) 0.061(6) 0.070(6) -0.004(5) 0.026(5) 0.009(4)
C5G 0.051(5) 0.050(5) 0.047(5) 0.007(4) 0.013(4) -0.005(4)
O1H 0.044(3) 0.027(3) 0.040(3) -0.002(2) -0.006(2) 0.004(2)
C1H 0.030(4) 0.029(4) 0.049(5) -0.003(3) -0.007(3) 0.004(3)
O2H 0.057(3) 0.031(3) 0.039(3) -0.002(2) -0.007(3) 0.012(2)
C2H 0.048(5) 0.026(4) 0.039(4) 0.002(3) -0.011(4) 0.009(3)
C3H 0.080(7) 0.045(5) 0.092(8) 0.003(5) -0.003(6) -0.014(5)
C4H 0.117(9) 0.054(6) 0.056(6) 0.009(5) 0.020(6) 0.040(6)
C5H 0.064(6) 0.037(4) 0.053(5) 0.002(4) -0.010(4) 0.019(4)
C1M 0.113(9) 0.057(6) 0.092(8) 0.012(6) 0.039(7) -0.004(6)
O1M 0.051(3) 0.031(3) 0.035(3) 0.006(2) -0.002(2) -0.001(2)
C2M 0.100(9) 0.156(12) 0.038(6) 0.025(6) -0.005(6) 0.034(8)
O2M 0.058(3) 0.041(3) 0.030(3) 0.006(2) -0.014(2) 0.005(2)
C3M 0.071(6) 0.051(5) 0.055(5) 0.005(4) -0.023(5) 0.020(4)
O3M 0.040(3) 0.040(3) 0.035(3) 0.000(2) -0.015(2) 0.011(2)
C4M 0.055(5) 0.048(5) 0.058(5) -0.029(4) 0.006(4) -0.013(4)
O4M 0.031(3) 0.032(3) 0.039(3) -0.010(2) -0.005(2) 0.001(2)
C5M 0.057(5) 0.043(5) 0.071(6) -0.017(4) 0.020(5) -0.022(4)
O5M 0.032(3) 0.038(3) 0.042(3) -0.008(2) 0.001(2) -0.016(2)
C6M 0.052(5) 0.073(6) 0.061(6) -0.013(5) 0.016(5) -0.020(5)
O6M 0.028(3) 0.039(3) 0.054(3) -0.013(2) 0.005(2) -0.009(2)
C7M 0.065(6) 0.043(5) 0.036(4) 0.010(4) 0.003(4) 0.001(4)
O7M 0.035(3) 0.031(3) 0.035(3) 0.002(2) 0.004(2) -0.007(2)
C8M 0.040(4) 0.043(4) 0.050(5) -0.013(4) -0.004(4) 0.010(3)
O8M 0.031(3) 0.032(3) 0.033(3) -0.007(2) -0.005(2) 0.005(2)
C9M 0.030(4) 0.038(4) 0.043(4) -0.008(3) -0.006(3) -0.002(3)
O9M 0.030(2) 0.027(2) 0.032(3) -0.006(2) -0.005(2) 0.000(2)
C10M 0.044(5) 0.033(4) 0.060(5) -0.011(4) -0.009(4) -0.010(3)
O10M 0.034(3) 0.023(2) 0.038(3) -0.003(2) -0.003(2) -0.002(2)
C11M 0.066(6) 0.058(6) 0.067(6) -0.001(5) 0.021(5) -0.023(5)
O11M 0.029(2) 0.032(2) 0.036(3) 0.004(2) 0.000(2) -0.003(2)
C12M 0.080(10) 0.397(28) 0.085(10) -0.050(13) 0.027(8) -0.086(14)
O12M 0.032(3) 0.039(3) 0.057(3) 0.003(2) 0.010(3) -0.008(2)
C13M 0.035(4) 0.053(5) 0.069(6) -0.005(4) 0.006(4) 0.015(4)
O13M 0.023(2) 0.035(3) 0.047(3) -0.003(2) 0.000(2) 0.000(2)
C14M 0.120(9) 0.055(6) 0.068(7) -0.014(5) 0.013(6) 0.011(6)
O14M 0.040(3) 0.033(3) 0.041(3) -0.007(2) 0.008(2) 0.004(2)
C15M 0.307(30) 0.206(22) 0.157(18) -0.016(15) 0.068(20) 0.021(20)
O15M 0.044(4) 0.070(4) 0.095(5) -0.005(4) 0.003(3) 0.013(3)
C16M 0.086(8) 0.056(6) 0.146(11) -0.026(7) 0.036(8) 0.001(6)
O16M 0.069(4) 0.040(4) 0.209(9) -0.008(4) 0.071(5) 0.005(3)
O17M 0.065(4) 0.066(4) 0.087(5) -0.005(3) 0.034(4) 0.016(3)
O18M 0.097(5) 0.033(3) 0.056(4) 0.004(3) -0.029(3) 0.002(3)
C19M 0.049(6) 0.082(7) 0.082(7) 0.025(6) 0.018(5) 0.010(5)
O19M 0.063(4) 0.112(6) 0.080(5) 0.050(4) 0.027(4) 0.052(4)
C20M 0.074(6) 0.053(5) 0.044(5) 0.005(4) -0.002(5) 0.001(4)
O20M 0.046(3) 0.038(3) 0.039(3) 0.005(2) -0.004(2) 0.006(2)
O200 0.079(4) 0.052(4) 0.066(4) 0.004(3) 0.018(4) 0.010(3)

loop_
_atom_site_label
_atom_site_type_symbol
_atom_site_fract_x
_atom_site_fract_y
_atom_site_fract_z
_atom_site_U_iso_or_equiv
_atom_site_thermal_displace_type
_atom_site_occupancy
_atom_site_calc_flag
_atom_site_refinement_flags
_atom_site_disorder_group
Mn1 Mn 1.13392(7) 0.03642(3) 0.31668(5) 0.0369(3) Uani 1 d . .
Mn2 Mn 1.07854(7) 0.10194(3) 0.39829(5) 0.0387(3) Uani 1 d . .
Mn3 Mn 1.10611(6) 0.16929(3) 0.31422(4) 0.0289(2) Uani 1 d . .
Mn4 Mn 1.09955(6) 0.23738(3) 0.22256(5) 0.0302(2) Uani 1 d . .
Mn5 Mn 1.15690(6) 0.17371(3) 0.14107(5) 0.0326(2) Uani 1 d . .
Mn6 Mn 1.16396(6) 0.10879(3) 0.23994(5) 0.0299(2) Uani 1 d . .
Mn7 Mn 1.04702(6) 0.03130(3) 0.18716(5) 0.0329(3) Uani 1 d . .
Mn8 Mn 0.97593(6) 0.09360(3) 0.25641(5) 0.0308(2) Uani 1 d . .
Mn9 Mn 0.93417(7) 0.15497(3) 0.34233(5) 0.0355(3) Uani 1 d . .
Mn10 Mn 0.94619(6) 0.22541(3) 0.25153(5) 0.0317(2) Uani 1 d . .
Mn11 Mn 0.98366(6) 0.15938(3) 0.16905(4) 0.0271(2) Uani 1 d . .
Mn12 Mn 1.06203(6) 0.10124(3) 0.09672(5) 0.0306(2) Uani 1 d . .
Mn13 Mn 1.26937(7) 0.11201(3) 0.38137(5) 0.0391(3) Uani 1 d . .
Mn14 Mn 0.80377(7) 0.14855(3) 0.19423(5) 0.0372(3) Uani 1 d . .
Mn15 Mn 1.27765(6) 0.18448(3) 0.28522(5) 0.0361(3) Uani 1 d . .
Mn16 Mn 0.87637(6) 0.08412(3) 0.11497(5) 0.0305(2) Uani 1 d . .
Mn17 Mn 1.40976(7) 0.09801(4) 0.29659(6) 0.0517(3) Uani 1 d . .
Mn18 Mn 0.76985(6) 0.17208(3) 0.03877(5) 0.0376(3) Uani 1 d . .
O1 O 1.1273(3) 0.10992(13) 0.3135(2) 0.0330(10) Uani 1 d . .
O2 O 0.9581(3) 0.15325(12) 0.2464(2) 0.0310(10) Uani 1 d . .
O3 O 1.1393(3) 0.16796(13) 0.2398(2) 0.0306(10) Uani 1 d . .
O4 O 1.0043(3) 0.09956(12) 0.1790(2) 0.0285(10) Uani 1 d . .
O5 O 1.2915(3) 0.12365(15) 0.2965(2) 0.0465(13) Uani 1 d . .
O6 O 0.8553(3) 0.14102(13) 0.1173(2) 0.0329(11) Uani 1 d . .
O7 O 1.1582(3) 0.04910(13) 0.2405(2) 0.0345(11) Uani 1 d . .
O8 O 1.0171(3) 0.03752(13) 0.2624(2) 0.0349(11) Uani 1 d . .
O9 O 1.0586(3) 0.16143(13) 0.3792(2) 0.0333(11) Uani 1 d . .
O10 O 0.9656(3) 0.09709(13) 0.3373(2) 0.0356(11) Uani 1 d . .
O11 O 1.0685(3) 0.22534(13) 0.2952(2) 0.0311(10) Uani 1 d . .
O12 O 0.9837(3) 0.21851(12) 0.1794(2) 0.0289(10) Uani 1 d . .
O13 O 1.1702(3) 0.11459(13) 0.1574(2) 0.0316(10) Uani 1 d . .
O14 O 1.0384(3) 0.15921(12) 0.1061(2) 0.0280(10) Uani 1 d . .
O1A O 0.6795(4) 0.1858(2) 0.0849(3) 0.073(2) Uani 1 d . .
C1A C 0.6344(5) 0.1671(3) 0.1104(4) 0.058(2) Uani 1 d . .
O2A O 0.6656(4) 0.1433(2) 0.1570(3) 0.068(2) Uani 1 d . .
C2A C 0.5373(5) 0.1767(3) 0.0866(4) 0.079(3) Uani 1 d D .
C3A C 0.4834(9) 0.1458(4) 0.1078(7) 0.064(6) Uiso 0.58(2) d PD 1
H3A1 H 0.4235(9) 0.1536(4) 0.0913(7) 0.096 Uiso 0.58(2) calc PR 1
H3A2 H 0.5015(9) 0.1457(4) 0.1524(7) 0.096 Uiso 0.58(2) calc PR 1
H3A3 H 0.4908(9) 0.1184(4) 0.0932(7) 0.096 Uiso 0.58(2) calc PR 1
C4A C 0.5103(11) 0.1784(5) 0.0150(6) 0.069(5) Uiso 0.58(2) d PD 1
H4A1 H 0.5457(11) 0.1983(5) 0.0031(6) 0.104 Uiso 0.58(2) calc PR 1
H4A2 H 0.4507(11) 0.1865(5) -0.0020(6) 0.104 Uiso 0.58(2) calc PR 1
H4A3 H 0.5177(11) 0.1513(5) -0.0006(6) 0.104 Uiso 0.58(2) calc PR 1
C5A C 0.5249(10) 0.2189(4) 0.1139(7) 0.065(6) Uiso 0.58(2) d PD 1
H5A1 H 0.5581(10) 0.2398(4) 0.1017(7) 0.098 Uiso 0.58(2) calc PR 1
H5A2 H 0.5441(10) 0.2170(4) 0.1585(7) 0.098 Uiso 0.58(2) calc PR 1
H5A3 H 0.4648(10) 0.2264(4) 0.0988(7) 0.098 Uiso 0.58(2) calc PR 1
C3A' C 0.5054(17) 0.1968(10) 0.0224(9) 0.091(10) Uiso 0.42(2) d PD 2
H3A4 H 0.4443(17) 0.2018(10) 0.0106(9) 0.137 Uiso 0.42(2) calc PR 2
H3A5 H 0.5167(17) 0.1786(10) -0.0074(9) 0.137 Uiso 0.42(2) calc PR 2
H3A6 H 0.5350(17) 0.2228(10) 0.0235(9) 0.137 Uiso 0.42(2) calc PR 2
C4A' C 0.5065(31) 0.2003(13) 0.1339(13) 0.294(37) Uiso 0.42(2) d PD 2
H4A4 H 0.5280(31) 0.1867(13) 0.1735(13) 0.440 Uiso 0.42(2) calc PR 2
H4A5 H 0.4444(31) 0.2007(13) 0.1200(13) 0.440 Uiso 0.42(2) calc PR 2
H4A6 H 0.5279(31) 0.2284(13) 0.1377(13) 0.440 Uiso 0.42(2) calc PR 2
C5A' C 0.5014(24) 0.1321(6) 0.0772(17) 0.155(16) Uiso 0.42(2) d PD 2
H5A4 H 0.5197(24) 0.1177(6) 0.1163(17) 0.232 Uiso 0.42(2) calc PR 2
H5A5 H 0.5226(24) 0.1178(6) 0.0482(17) 0.232 Uiso 0.42(2) calc PR 2
H5A6 H 0.4393(24) 0.1330(6) 0.0612(17) 0.232 Uiso 0.42(2) calc PR 2
O1B O 0.7000(4) 0.1171(2) -0.0025(3) 0.068(2) Uani 1 d . .
C1B C 0.7071(4) 0.0791(2) 0.0092(3) 0.041(2) Uani 1 d . .
O2B O 0.7654(3) 0.06273(14) 0.0529(2) 0.0442(13) Uani 1 d . .
C2B C 0.6392(5) 0.0498(2) -0.0343(4) 0.060(2) Uani 1 d D .
C3B C 0.5581(12) 0.0700(8) -0.0791(12) 0.094(11) Uiso 0.36(2) d PD 1
H3B1 H 0.5299(12) 0.0861(8) -0.0560(12) 0.141 Uiso 0.36(2) calc PR 1
H3B2 H 0.5196(12) 0.0486(8) -0.1021(12) 0.141 Uiso 0.36(2) calc PR 1
H3B3 H 0.5739(12) 0.0878(8) -0.1074(12) 0.141 Uiso 0.36(2) calc PR 1
C4B C 0.6146(17) 0.0200(8) 0.0111(11) 0.091(11) Uiso 0.36(2) d PD 1
H4B1 H 0.6661(17) 0.0076(8) 0.0391(11) 0.137 Uiso 0.36(2) calc PR 1
H4B2 H 0.5769(17) -0.0015(8) -0.0122(11) 0.137 Uiso 0.36(2) calc PR 1
H4B3 H 0.5858(17) 0.0356(8) 0.0344(11) 0.137 Uiso 0.36(2) calc PR 1
C5B C 0.6801(19) 0.0250(10) -0.0745(13) 0.141(17) Uiso 0.36(2) d PD 1
H5B1 H 0.7318(19) 0.0116(10) -0.0484(13) 0.212 Uiso 0.36(2) calc PR 1
H5B2 H 0.6942(19) 0.0435(10) -0.1029(13) 0.212 Uiso 0.36(2) calc PR 1
H5B3 H 0.6400(19) 0.0043(10) -0.0976(13) 0.212 Uiso 0.36(2) calc PR 1
C3B' C 0.6505(11) 0.0055(4) -0.0155(8) 0.075(5) Uiso 0.64(2) d PD 2
H3B4 H 0.6063(11) -0.0109(4) -0.0445(8) 0.112 Uiso 0.64(2) calc PR 2
H3B5 H 0.6462(11) 0.0026(4) 0.0253(8) 0.112 Uiso 0.64(2) calc PR 2
H3B6 H 0.7063(11) -0.0039(4) -0.0150(8) 0.112 Uiso 0.64(2) calc PR 2
C4B' C 0.6550(10) 0.0554(5) -0.0991(6) 0.070(5) Uiso 0.64(2) d PD 2
H4B4 H 0.6477(10) 0.0842(5) -0.1113(6) 0.104 Uiso 0.64(2) calc PR 2
H4B5 H 0.6142(10) 0.0387(5) -0.1302(6) 0.104 Uiso 0.64(2) calc PR 2
H4B6 H 0.7128(10) 0.0467(5) -0.0949(6) 0.104 Uiso 0.64(2) calc PR 2
C5B' C 0.5488(8) 0.0682(4) -0.0440(7) 0.055(4) Uiso 0.64(2) d P 2
H5B4 H 0.5477(8) 0.0969(4) -0.0562(7) 0.082 Uiso 0.64(2) calc PR 2
H5B5 H 0.5360(8) 0.0663(4) -0.0060(7) 0.082 Uiso 0.64(2) calc PR 2
H5B6 H 0.5063(8) 0.0529(4) -0.0760(7) 0.082 Uiso 0.64(2) calc PR 2
O1C O 1.0277(4) 0.1044(2) 0.4716(2) 0.0547(14) Uani 1 d . .
C1C C 0.9614(6) 0.1251(3) 0.4726(4) 0.061(2) Uani 1 d . .
O2C O 0.9199(4) 0.1490(2) 0.4300(3) 0.0518(14) Uani 1 d . .
C2C C 0.9301(7) 0.1194(3) 0.5283(4) 0.087(3) Uani 1 d D .
C3C C 1.0030(12) 0.1003(8) 0.5822(10) 0.067(7) Uiso 0.52(3) d PD 1
H3C1 H 0.9836(12) 0.0967(8) 0.6173(10) 0.101 Uiso 0.52(3) calc PR 1
H3C2 H 1.0523(12) 0.1185(8) 0.5934(10) 0.101 Uiso 0.52(3) calc PR 1
H3C3 H 1.0188(12) 0.0737(8) 0.5698(10) 0.101 Uiso 0.52(3) calc PR 1
C4C C 0.8469(14) 0.0934(9) 0.5125(15) 0.163(17) Uiso 0.52(3) d PD 1
H4C1 H 0.8300(14) 0.0908(9) 0.5488(15) 0.245 Uiso 0.52(3) calc PR 1
H4C2 H 0.8571(14) 0.0662(9) 0.4986(15) 0.245 Uiso 0.52(3) calc PR 1
H4C3 H 0.8016(14) 0.1070(9) 0.4801(15) 0.245 Uiso 0.52(3) calc PR 1
C5C C 0.9161(21) 0.1631(5) 0.5510(11) 0.101(10) Uiso 0.52(3) d PD 1
H5C1 H 0.8963(21) 0.1606(5) 0.5861(11) 0.151 Uiso 0.52(3) calc PR 1
H5C2 H 0.8735(21) 0.1777(5) 0.5181(11) 0.151 Uiso 0.52(3) calc PR 1
H5C3 H 0.9696(21) 0.1783(5) 0.5630(11) 0.151 Uiso 0.52(3) calc PR 1
C3C' C 0.8603(20) 0.1531(7) 0.5293(12) 0.080(9) Uiso 0.48(3) d P 2
H3C4 H 0.8183(20) 0.1557(7) 0.4885(12) 0.120 Uiso 0.48(3) calc PR 2
H3C5 H 0.8882(20) 0.1795(7) 0.5421(12) 0.120 Uiso 0.48(3) calc PR 2
H3C6 H 0.8319(20) 0.1446(7) 0.5581(12) 0.120 Uiso 0.48(3) calc PR 2
C4C' C 0.9970(29) 0.1107(15) 0.5823(21) 0.159(21) Uiso 0.48(3) d P 2
H4C4 H 0.9745(29) 0.1074(15) 0.6159(21) 0.238 Uiso 0.48(3) calc PR 2
H4C5 H 1.0379(29) 0.1332(15) 0.5915(21) 0.238 Uiso 0.48(3) calc PR 2
H4C6 H 1.0252(29) 0.0854(15) 0.5770(21) 0.238 Uiso 0.48(3) calc PR 2
C5C' C 0.8698(16) 0.0802(7) 0.5060(11) 0.076(8) Uiso 0.48(3) d PD 2
H5C4 H 0.8237(16) 0.0869(7) 0.4684(11) 0.113 Uiso 0.48(3) calc PR 2
H5C5 H 0.8459(16) 0.0724(7) 0.5376(11) 0.113 Uiso 0.48(3) calc PR 2
H5C6 H 0.9030(16) 0.0575(7) 0.4983(11) 0.113 Uiso 0.48(3) calc PR 2
O1D O 1.0606(3) 0.30035(14) 0.2186(2) 0.0396(12) Uani 1 d . .
C1D C 0.9959(5) 0.3127(2) 0.2304(3) 0.040(2) Uani 1 d . .
O2D O 0.9423(3) 0.29060(14) 0.2452(2) 0.0413(12) Uani 1 d . .
C2D C 0.9750(5) 0.3602(2) 0.2245(4) 0.053(2) Uani 1 d . .
C3D C 0.9054(7) 0.3660(3) 0.1632(5) 0.099(4) Uani 1 d . .
H3D1 H 0.8555(7) 0.3501(3) 0.1624(5) 0.149 Uiso 1 calc R .
H3D2 H 0.9258(7) 0.3568(3) 0.1305(5) 0.149 Uiso 1 calc R .
H3D3 H 0.8902(7) 0.3950(3) 0.1574(5) 0.149 Uiso 1 calc R .
C4D C 1.0539(7) 0.3841(3) 0.2286(6) 0.110(5) Uani 1 d . .
H4D1 H 1.0970(7) 0.3796(3) 0.2686(6) 0.165 Uiso 1 calc R .
H4D2 H 1.0402(7) 0.4133(3) 0.2235(6) 0.165 Uiso 1 calc R .
H4D3 H 1.0758(7) 0.3751(3) 0.1966(6) 0.165 Uiso 1 calc R .
C5D C 0.9392(8) 0.3738(3) 0.2755(5) 0.099(4) Uani 1 d . .
H5D1 H 0.8881(8) 0.3580(3) 0.2721(5) 0.149 Uiso 1 calc R .
H5D2 H 0.9250(8) 0.4029(3) 0.2708(5) 0.149 Uiso 1 calc R .
H5D3 H 0.9819(8) 0.3690(3) 0.3155(5) 0.149 Uiso 1 calc R .
C1E C 1.4577(5) 0.0967(3) 0.4433(4) 0.059(2) Uani 1 d . .
O1E O 1.4678(4) 0.0852(2) 0.3931(3) 0.088(2) Uani 1 d . .
O2E O 1.3902(3) 0.1112(2) 0.4471(3) 0.059(2) Uani 1 d . .
C2E C 1.5356(6) 0.0927(3) 0.5047(4) 0.068(3) Uani 1 d . .
C3E C 1.5518(7) 0.1358(3) 0.5345(5) 0.102(4) Uani 1 d . .
H3E1 H 1.5005(7) 0.1452(3) 0.5420(5) 0.154 Uiso 1 calc R .
H3E2 H 1.5664(7) 0.1549(3) 0.5072(5) 0.154 Uiso 1 calc R .
H3E3 H 1.5987(7) 0.1343(3) 0.5732(5) 0.154 Uiso 1 calc R .
C4E C 1.6152(6) 0.0773(3) 0.4926(5) 0.091(3) Uani 1 d . .
H4E1 H 1.6041(6) 0.0502(3) 0.4738(5) 0.136 Uiso 1 calc R .
H4E2 H 1.6623(6) 0.0756(3) 0.5311(5) 0.136 Uiso 1 calc R .
H4E3 H 1.6300(6) 0.0963(3) 0.4651(5) 0.136 Uiso 1 calc R .
C5E C 1.5080(6) 0.0628(3) 0.5476(4) 0.082(3) Uani 1 d . .
H5E1 H 1.4571(6) 0.0735(3) 0.5544(4) 0.124 Uiso 1 calc R .
H5E2 H 1.5539(6) 0.0604(3) 0.5867(4) 0.124 Uiso 1 calc R .
H5E3 H 1.4957(6) 0.0358(3) 0.5284(4) 0.124 Uiso 1 calc R .
O1F O 1.4779(4) 0.1557(2) 0.3069(4) 0.112(3) Uani 1 d . .
C1F C 1.4693(5) 0.1906(3) 0.3268(4) 0.063(2) Uani 1 d . .
O2F O 1.3978(3) 0.2068(2) 0.3235(3) 0.0550(14) Uani 1 d . .
C2F C 1.5496(5) 0.2176(3) 0.3576(5) 0.087(4) Uani 1 d D .
C3F C 1.5314(22) 0.2489(9) 0.4026(13) 0.185(24) Uiso 0.47(3) d PD 1
H3F1 H 1.5176(22) 0.2341(9) 0.4347(13) 0.277 Uiso 0.47(3) calc PR 1
H3F2 H 1.4834(22) 0.2663(9) 0.3803(13) 0.277 Uiso 0.47(3) calc PR 1
H3F3 H 1.5816(22) 0.2659(9) 0.4209(13) 0.277 Uiso 0.47(3) calc PR 1
C4F C 1.5722(17) 0.2400(9) 0.3057(9) 0.105(10) Uiso 0.47(3) d PD 1
H4F1 H 1.5236(17) 0.2563(9) 0.2814(9) 0.158 Uiso 0.47(3) calc PR 1
H4F2 H 1.5863(17) 0.2198(9) 0.2795(9) 0.158 Uiso 0.47(3) calc PR 1
H4F3 H 1.6210(17) 0.2580(9) 0.3237(9) 0.158 Uiso 0.47(3) calc PR 1
C5F C 1.6251(10) 0.1912(5) 0.3982(10) 0.066(7) Uiso 0.47(3) d PD 1
H5F1 H 1.6084(10) 0.1775(5) 0.4299(10) 0.099 Uiso 0.47(3) calc PR 1
H5F2 H 1.6741(10) 0.2088(5) 0.4171(10) 0.099 Uiso 0.47(3) calc PR 1
H5F3 H 1.6400(10) 0.1706(5) 0.3729(10) 0.099 Uiso 0.47(3) calc PR 1
C3F' C 1.6278(14) 0.1953(8) 0.3531(18) 0.139(12) Uiso 0.53(3) d PD 2
H3F4 H 1.6784(14) 0.2118(8) 0.3721(18) 0.208 Uiso 0.53(3) calc PR 2
H3F5 H 1.6212(14) 0.1907(8) 0.3101(18) 0.208 Uiso 0.53(3) calc PR 2
H3F6 H 1.6336(14) 0.1689(8) 0.3740(18) 0.208 Uiso 0.53(3) calc PR 2
C4F' C 1.5378(12) 0.2389(6) 0.4179(10) 0.059(6) Uiso 0.53(3) d P 2
H4F4 H 1.4810(12) 0.2508(6) 0.4072(10) 0.088 Uiso 0.53(3) calc PR 2
H4F5 H 1.5803(12) 0.2604(6) 0.4329(10) 0.088 Uiso 0.53(3) calc PR 2
H4F6 H 1.5451(12) 0.2182(6) 0.4497(10) 0.088 Uiso 0.53(3) calc PR 2
C5F' C 1.5434(13) 0.2563(6) 0.3136(8) 0.062(6) Uiso 0.53(3) d P 2
H5F4 H 1.4949(13) 0.2732(6) 0.3130(8) 0.092 Uiso 0.53(3) calc PR 2
H5F5 H 1.5359(13) 0.2467(6) 0.2722(8) 0.092 Uiso 0.53(3) calc PR 2
H5F6 H 1.5956(13) 0.2724(6) 0.3287(8) 0.092 Uiso 0.53(3) calc PR 2
C1G C 1.1577(4) 0.1396(2) 0.0176(3) 0.036(2) Uani 1 d . .
O1G O 1.1786(3) 0.16975(15) 0.0552(2) 0.0415(12) Uani 1 d . .
O2G O 1.1100(3) 0.10999(15) 0.0231(2) 0.0417(12) Uani 1 d . .
C2G C 1.1919(4) 0.1378(2) -0.0368(3) 0.037(2) Uani 1 d . .
C3G C 1.1148(5) 0.1332(3) -0.0964(4) 0.058(2) Uani 1 d . .
H3G1 H 1.0782(5) 0.1573(3) -0.1017(4) 0.087 Uiso 1 calc R .
H3G2 H 1.0825(5) 0.1087(3) -0.0939(4) 0.087 Uiso 1 calc R .
H3G3 H 1.1351(5) 0.1309(3) -0.1313(4) 0.087 Uiso 1 calc R .
C4G C 1.2497(5) 0.0996(3) -0.0285(4) 0.062(2) Uani 1 d . .
H4G1 H 1.2719(5) 0.0979(3) -0.0625(4) 0.093 Uiso 1 calc R .
H4G2 H 1.2167(5) 0.0750(3) -0.0278(4) 0.093 Uiso 1 calc R .
H4G3 H 1.2969(5) 0.1018(3) 0.0099(4) 0.093 Uiso 1 calc R .
C5G C 1.2443(5) 0.1772(2) -0.0394(4) 0.050(2) Uani 1 d . .
H5G1 H 1.2078(5) 0.2013(2) -0.0446(4) 0.075 Uiso 1 calc R .
H5G2 H 1.2655(5) 0.1752(2) -0.0738(4) 0.075 Uiso 1 calc R .
H5G3 H 1.2923(5) 0.1797(2) -0.0014(4) 0.075 Uiso 1 calc R .
O1H O 1.0798(3) -0.03154(13) 0.2015(2) 0.0422(12) Uani 1 d . .
C1H C 1.1238(4) -0.0476(2) 0.2537(4) 0.041(2) Uani 1 d . .
O2H O 1.1474(3) -0.02827(14) 0.3052(2) 0.0483(13) Uani 1 d . .
C2H C 1.1513(5) -0.0935(2) 0.2530(3) 0.044(2) Uani 1 d . .
C3H C 1.0717(6) -0.1193(3) 0.2500(5) 0.080(3) Uani 1 d . .
H3H1 H 1.0554(6) -0.1136(3) 0.2860(5) 0.120 Uiso 1 calc R .
H3H2 H 1.0848(6) -0.1484(3) 0.2491(5) 0.120 Uiso 1 calc R .
H3H3 H 1.0247(6) -0.1122(3) 0.2132(5) 0.120 Uiso 1 calc R .
C4H C 1.1785(7) -0.1016(3) 0.1978(4) 0.078(3) Uani 1 d . .
H4H1 H 1.2285(7) -0.0850(3) 0.2007(4) 0.117 Uiso 1 calc R .
H4H2 H 1.1322(7) -0.0943(3) 0.1606(4) 0.117 Uiso 1 calc R .
H4H3 H 1.1923(7) -0.1306(3) 0.1966(4) 0.117 Uiso 1 calc R .
C5H C 1.2245(5) -0.1049(2) 0.3132(4) 0.059(2) Uani 1 d . .
H5H1 H 1.2060(5) -0.0995(2) 0.3483(4) 0.088 Uiso 1 calc R .
H5H2 H 1.2747(5) -0.0883(2) 0.3166(4) 0.088 Uiso 1 calc R .
H5H3 H 1.2385(5) -0.1339(2) 0.3124(4) 0.088 Uiso 1 calc R .
C1M C 1.0351(7) 0.0134(3) 0.3982(5) 0.086(3) Uani 1 d . .
H1M1 H 1.0526(7) -0.0147(3) 0.3939(5) 0.129 Uiso 1 calc R .
H1M2 H 0.9805(7) 0.0190(3) 0.3668(5) 0.129 Uiso 1 calc R .
H1M3 H 1.0297(7) 0.0169(3) 0.4386(5) 0.129 Uiso 1 calc R .
O1M O 1.0995(3) 0.04205(14) 0.3913(2) 0.0430(12) Uani 1 d . .
C2M C 1.2345(7) 0.0980(4) 0.5061(4) 0.105(4) Uani 1 d . .
H2M1 H 1.2952(7) 0.1044(4) 0.5214(4) 0.157 Uiso 1 calc R .
H2M2 H 1.2265(7) 0.0686(4) 0.5094(4) 0.157 Uiso 1 calc R .
H2M3 H 1.2058(7) 0.1127(4) 0.5304(4) 0.157 Uiso 1 calc R .
O2M O 1.1992(3) 0.11032(15) 0.4431(2) 0.0501(14) Uani 1 d . .
C3M C 1.2952(6) 0.0180(3) 0.4130(4) 0.070(3) Uani 1 d . .
H3M1 H 1.3537(6) 0.0270(3) 0.4331(4) 0.105 Uiso 1 calc R .
H3M2 H 1.2954(6) -0.0092(3) 0.3954(4) 0.105 Uiso 1 calc R .
H3M3 H 1.2656(6) 0.0168(3) 0.4429(4) 0.105 Uiso 1 calc R .
O3M O 1.2524(3) 0.04654(14) 0.3652(2) 0.0451(13) Uani 1 d . .
C4M C 1.2782(5) 0.2055(2) 0.4168(4) 0.057(2) Uani 1 d . .
H4M1 H 1.2573(5) 0.1986(2) 0.4503(4) 0.085 Uiso 1 calc R .
H4M2 H 1.2609(5) 0.2334(2) 0.4028(4) 0.085 Uiso 1 calc R .
H4M3 H 1.3402(5) 0.2036(2) 0.4310(4) 0.085 Uiso 1 calc R .
O4M O 1.2421(3) 0.17642(13) 0.3655(2) 0.0382(11) Uani 1 d . .
C5M C 1.2637(5) 0.2810(2) 0.2774(4) 0.057(2) Uani 1 d . .
H5M1 H 1.3233(5) 0.2777(2) 0.3026(4) 0.086 Uiso 1 calc R .
H5M2 H 1.2362(5) 0.3004(2) 0.2969(4) 0.086 Uiso 1 calc R .
H5M3 H 1.2604(5) 0.2912(2) 0.2371(4) 0.086 Uiso 1 calc R .
O5M O 1.2213(3) 0.24194(14) 0.2710(2) 0.0400(12) Uani 1 d . .
C6M C 1.3208(5) 0.2149(3) 0.1692(4) 0.063(2) Uani 1 d . .
H6M1 H 1.3792(5) 0.2169(3) 0.1971(4) 0.094 Uiso 1 calc R .
H6M2 H 1.2920(5) 0.2411(3) 0.1678(4) 0.094 Uiso 1 calc R .
H6M3 H 1.3211(5) 0.2080(3) 0.1283(4) 0.094 Uiso 1 calc R .
O6M O 1.2760(3) 0.18311(14) 0.1905(2) 0.0424(12) Uani 1 d . .
C7M C 1.0813(5) 0.2548(2) 0.0919(3) 0.052(2) Uani 1 d . .
H7M1 H 1.0743(5) 0.2833(2) 0.1025(3) 0.078 Uiso 1 calc R .
H7M2 H 1.0255(5) 0.2420(2) 0.0745(3) 0.078 Uiso 1 calc R .
H7M3 H 1.1109(5) 0.2541(2) 0.0620(3) 0.078 Uiso 1 calc R .
O7M O 1.1308(3) 0.23265(13) 0.1466(2) 0.0354(11) Uani 1 d . .
C8M C 1.1555(5) 0.0225(2) 0.1075(4) 0.049(2) Uani 1 d . .
H8M1 H 1.1551(5) -0.0068(2) 0.1160(4) 0.073 Uiso 1 calc R .
H8M2 H 1.2053(5) 0.0352(2) 0.1371(4) 0.073 Uiso 1 calc R .
H8M3 H 1.1578(5) 0.0265(2) 0.0663(4) 0.073 Uiso 1 calc R .
O8M O 1.0786(3) 0.04142(13) 0.1119(2) 0.0355(11) Uani 1 d . .
C9M C 0.9251(4) 0.0635(2) -0.0035(3) 0.042(2) Uani 1 d . .
H9M1 H 0.8637(4) 0.0617(2) -0.0243(3) 0.063 Uiso 1 calc R .
H9M2 H 0.9473(4) 0.0365(2) 0.0118(3) 0.063 Uiso 1 calc R .
H9M3 H 0.9525(4) 0.0732(2) -0.0323(3) 0.063 Uiso 1 calc R .
O9M O 0.9425(3) 0.09202(13) 0.0473(2) 0.0336(11) Uani 1 d . .
C10M C 0.8909(5) -0.0105(2) 0.1073(4) 0.052(2) Uani 1 d . .
H10A H 0.8312(5) -0.0066(2) 0.0829(4) 0.078 Uiso 1 calc R .
H10B H 0.8952(5) -0.0305(2) 0.1396(4) 0.078 Uiso 1 calc R .
H10C H 0.9221(5) -0.0205(2) 0.0812(4) 0.078 Uiso 1 calc R .
O10M O 0.9262(3) 0.02750(13) 0.1341(2) 0.0355(11) Uani 1 d . .
C11M C 0.7980(6) 0.0476(3) 0.2076(4) 0.064(2) Uani 1 d . .
H11A H 0.7874(6) 0.0510(3) 0.2463(4) 0.096 Uiso 1 calc R .
H11B H 0.8318(6) 0.0229(3) 0.2093(4) 0.096 Uiso 1 calc R .
H11C H 0.7439(6) 0.0452(3) 0.1743(4) 0.096 Uiso 1 calc R .
O11M O 0.8448(3) 0.08357(13) 0.1969(2) 0.0348(11) Uani 1 d . .
C12M C 0.7603(8) 0.1265(6) 0.3158(6) 0.187(9) Uani 1 d . .
H12A H 0.7045(8) 0.1242(6) 0.2843(6) 0.281 Uiso 1 calc R .
H12B H 0.7555(8) 0.1427(6) 0.3499(6) 0.281 Uiso 1 calc R .
H12C H 0.7815(8) 0.0992(6) 0.3304(6) 0.281 Uiso 1 calc R .
O12M O 0.8173(3) 0.14577(14) 0.2910(2) 0.0438(12) Uani 1 d . .
C13M C 0.7640(5) 0.2400(2) 0.2166(4) 0.055(2) Uani 1 d . .
H13A H 0.7076(5) 0.2327(2) 0.1888(4) 0.082 Uiso 1 calc R .
H13B H 0.7742(5) 0.2692(2) 0.2123(4) 0.082 Uiso 1 calc R .
H13C H 0.7671(5) 0.2344(2) 0.2586(4) 0.082 Uiso 1 calc R .
O13M O 0.8277(3) 0.21622(14) 0.2020(2) 0.0379(11) Uani 1 d . .
C14M C 0.9246(7) 0.2455(3) 0.3732(4) 0.086(3) Uani 1 d . .
H14A H 0.9083(7) 0.2334(3) 0.4062(4) 0.128 Uiso 1 calc R .
H14B H 0.8863(7) 0.2682(3) 0.3551(4) 0.128 Uiso 1 calc R .
H14C H 0.9829(7) 0.2557(3) 0.3896(4) 0.128 Uiso 1 calc R .
O14M O 0.9191(3) 0.21479(14) 0.3270(2) 0.0390(11) Uani 1 d . .
C15M C 1.5966(15) 0.0398(6) 0.3292(8) 0.226(10) Uani 1 d . .
H15A H 1.6336(15) 0.0289(6) 0.3079(8) 0.339 Uiso 1 calc R .
H15B H 1.5739(15) 0.0173(6) 0.3469(8) 0.339 Uiso 1 calc R .
H15C H 1.6292(15) 0.0583(6) 0.3617(8) 0.339 Uiso 1 calc R .
O15M O 1.5192(4) 0.0646(2) 0.2815(3) 0.075(2) Uani 1 d . .
H15D H 1.5439(4) 0.0830(2) 0.2662(3) 0.090 Uiso 1 d R .
C16M C 1.3622(7) -0.0032(3) 0.2707(6) 0.097(4) Uani 1 d . .
H16A H 1.3103(7) -0.0196(3) 0.2602(6) 0.145 Uiso 1 calc R .
H16B H 1.4020(7) -0.0126(3) 0.3097(6) 0.145 Uiso 1 calc R .
H16C H 1.3882(7) -0.0062(3) 0.2389(6) 0.145 Uiso 1 calc R .
O16M O 1.3426(4) 0.0374(2) 0.2755(4) 0.100(3) Uani 1 d . .
H16D H 1.3134(4) 0.0363(2) 0.3063(4) 0.120 Uiso 1 d R .
C17M C 1.3580(13) 0.0799(5) 0.1483(8) 0.082(6) Uiso 0.50 d PD 1
H17A H 1.3367(13) 0.0932(5) 0.1083(8) 0.123 Uiso 0.50 calc PR 1
H17B H 1.3188(13) 0.0582(5) 0.1505(8) 0.123 Uiso 0.50 calc PR 1
H17C H 1.4140(13) 0.0681(5) 0.1540(8) 0.123 Uiso 0.50 calc PR 1
O17M O 1.3646(4) 0.1091(2) 0.1945(3) 0.070(2) Uani 1 d D .
H17D H 1.3077(4) 0.1218(2) 0.1849(3) 0.085 Uiso 1 d R .
H17M H 1.3591(4) 0.0898(2) 0.1646(3) 0.106 Uiso 0.50 d PR 2
C18M C 0.8397(20) 0.2739(4) 0.0721(14) 0.150(12) Uiso 0.50 d PD 1
H18A H 0.8676(20) 0.2864(4) 0.1121(14) 0.226 Uiso 0.50 calc PR 1
H18B H 0.7863(20) 0.2883(4) 0.0516(14) 0.226 Uiso 0.50 calc PR 1
H18C H 0.8769(20) 0.2760(4) 0.0474(14) 0.226 Uiso 0.50 calc PR 1
O18M O 0.8227(4) 0.2324(2) 0.0797(3) 0.075(2) Uani 1 d D .
H18D H 0.8818(4) 0.2242(2) 0.1029(3) 0.090 Uiso 1 d R .
H18M H 0.8338(4) 0.2594(2) 0.0740(3) 0.113 Uiso 0.50 d PR 2
C19M C 0.9015(6) 0.1835(3) -0.0445(5) 0.072(3) Uani 1 d . .
H19A H 0.9388(6) 0.1653(3) -0.0574(5) 0.108 Uiso 1 calc R .
H19B H 0.9351(6) 0.2057(3) -0.0196(5) 0.108 Uiso 1 calc R .
H19C H 0.8585(6) 0.1951(3) -0.0804(5) 0.108 Uiso 1 calc R .
O19M O 0.8607(4) 0.1609(2) -0.0093(3) 0.084(2) Uani 1 d . .
H19E H 0.9037(4) 0.1504(2) 0.0192(3) 0.101 Uiso 1 d R .
C20M C 0.6432(6) 0.1903(3) -0.1007(4) 0.063(2) Uani 1 d . .
H20A H 0.6156(6) 0.2123(3) -0.1287(4) 0.094 Uiso 1 calc R .
H20B H 0.6000(6) 0.1720(3) -0.0950(4) 0.094 Uiso 1 calc R .
H20C H 0.6803(6) 0.1748(3) -0.1178(4) 0.094 Uiso 1 calc R .
O20M O 0.6933(3) 0.20753(14) -0.0423(2) 0.0458(13) Uani 1 d . .
H20H H 0.6576(3) 0.22160(14) -0.0303(2) 0.055 Uiso 1 d R .
C100 C 1.5687(14) 0.0408(6) 0.1503(9) 0.100(7) Uiso 0.50 d PD .
H10D H 1.6042(14) 0.0430(6) 0.1242(9) 0.149 Uiso 0.50 d PR .
H10E H 1.5087(14) 0.0395(6) 0.1248(9) 0.149 Uiso 0.50 d PR .
H10F H 1.5841(14) 0.0160(6) 0.1752(9) 0.149 Uiso 0.50 d PR .
O100 O 1.5929(7) 0.0724(3) 0.1950(5) 0.049(3) Uiso 0.50 d PD .
H100 H 1.5492(7) 0.0768(3) 0.2043(5) 0.073 Uiso 0.50 d PR .
C200 C 0.6314(10) 0.2971(5) 0.0313(7) 0.158(6) Uiso 1 d . .
H20D H 0.6666(10) 0.2785(5) 0.0627(7) 0.237 Uiso 1 d R .
H20E H 0.5767(10) 0.3012(5) 0.0376(7) 0.237 Uiso 1 d R .
H20F H 0.6606(10) 0.3234(5) 0.0341(7) 0.237 Uiso 1 d R .
O200 O 0.6168(4) 0.2803(2) -0.0279(3) 0.067(2) Uani 1 d . .
H200 H 0.5736(4) 0.2653(2) -0.0372(3) 0.101 Uiso 1 d R .

loop_
_atom_type_symbol
_atom_type_description
_atom_type_scat_dispersion_real
_atom_type_scat_dispersion_imag
_atom_type_scat_source
C C 0.0033 0.0016 'International Tables Vol C Tables 4.2.6.8 and 6.1.1.4'
H H 0.0000 0.0000 'International Tables Vol C Tables 4.2.6.8 and 6.1.1.4'
O O 0.0106 0.0060 'International Tables Vol C Tables 4.2.6.8 and 6.1.1.4'
Mn Mn 0.3368 0.7283 'International Tables Vol C Tables 4.2.6.8 and 6.1.1.4'

loop_
_geom_angle_atom_site_label_1
_geom_angle_atom_site_label_2
_geom_angle_atom_site_label_3
_geom_angle
_geom_angle_publ_flag
O8 Mn1 O3M 168.4(2) y
O8 Mn1 O7 82.8(2) y
O3M Mn1 O7 90.7(2) y
O8 Mn1 O1M 92.6(2) y
O3M Mn1 O1M 90.7(2) y
O7 Mn1 O1M 162.2(2) y
O8 Mn1 O2H 93.5(2) y
O3M Mn1 O2H 96.3(2) y
O7 Mn1 O2H 91.9(2) y
O1M Mn1 O2H 105.6(2) y
O8 Mn1 O1 86.3(2) y
O3M Mn1 O1 82.9(2) y
O7 Mn1 O1 77.6(2) y
O1M Mn1 O1 84.9(2) y
O2H Mn1 O1 169.5(2) y
O8 Mn1 Mn7 43.31(14) y
O3M Mn1 Mn7 132.5(2) y
O7 Mn1 Mn7 42.42(13) y
O1M Mn1 Mn7 135.93(15) y
O2H Mn1 Mn7 81.39(13) y
O1 Mn1 Mn7 91.37(11) y
O8 Mn1 Mn6 86.08(13) y
O3M Mn1 Mn6 82.90(15) y
O7 Mn1 Mn6 37.71(12) y
O1M Mn1 Mn6 125.01(14) y
O2H Mn1 Mn6 129.36(15) y
O1 Mn1 Mn6 40.10(11) y
Mn7 Mn1 Mn6 64.22(3) y
O8 Mn1 Mn8 35.77(13) y
O3M Mn1 Mn8 133.88(14) y
O7 Mn1 Mn8 82.46(12) y
O1M Mn1 Mn8 83.82(14) y
O2H Mn1 Mn8 129.29(14) y
O1 Mn1 Mn8 51.07(10) y
Mn7 Mn1 Mn8 60.90(3) y
Mn6 Mn1 Mn8 64.15(3) y
O8 Mn1 Mn2 86.95(14) y
O3M Mn1 Mn2 88.92(15) y
O7 Mn1 Mn2 125.03(13) y
O1M Mn1 Mn2 37.23(13) y
O2H Mn1 Mn2 142.7(2) y
O1 Mn1 Mn2 47.84(11) y
Mn7 Mn1 Mn2 120.97(4) y
Mn6 Mn1 Mn2 87.92(4) y
Mn8 Mn1 Mn2 60.15(3) y
O10 Mn2 O2M 166.8(2) y
O10 Mn2 O9 82.4(2) y
O2M Mn2 O9 92.8(2) y
O10 Mn2 O1M 90.8(2) y
O2M Mn2 O1M 90.2(2) y
O9 Mn2 O1M 162.4(2) y
O10 Mn2 O1C 92.1(2) y
O2M Mn2 O1C 100.4(2) y
O9 Mn2 O1C 93.4(2) y
O1M Mn2 O1C 103.1(2) y
O10 Mn2 O1 85.5(2) y
O2M Mn2 O1 81.4(2) y
O9 Mn2 O1 77.7(2) y
O1M Mn2 O1 85.6(2) y
O1C Mn2 O1 171.0(2) y
O10 Mn2 Mn9 42.71(13) y
O2M Mn2 Mn9 135.26(15) y
O9 Mn2 Mn9 42.85(13) y
O1M Mn2 Mn9 133.50(15) y
O1C Mn2 Mn9 81.0(2) y
O1 Mn2 Mn9 91.43(11) y
O10 Mn2 Mn3 84.82(13) y
O2M Mn2 Mn3 83.89(15) y
O9 Mn2 Mn3 37.97(13) y
O1M Mn2 Mn3 125.49(15) y
O1C Mn2 Mn3 131.3(2) y
O1 Mn2 Mn3 39.89(10) y
Mn9 Mn2 Mn3 64.23(4) y
O10 Mn2 Mn8 35.28(14) y
O2M Mn2 Mn8 132.0(2) y
O9 Mn2 Mn8 82.00(13) y
O1M Mn2 Mn8 83.18(14) y
O1C Mn2 Mn8 127.4(2) y
O1 Mn2 Mn8 50.74(11) y
Mn9 Mn2 Mn8 60.36(3) y
Mn3 Mn2 Mn8 63.03(3) y
O10 Mn2 Mn1 85.15(14) y
O2M Mn2 Mn1 87.7(2) y
O9 Mn2 Mn1 125.50(13) y
O1M Mn2 Mn1 37.30(14) y
O1C Mn2 Mn1 140.1(2) y
O1 Mn2 Mn1 48.47(10) y
Mn9 Mn2 Mn1 119.70(5) y
Mn3 Mn2 Mn1 88.24(4) y
Mn8 Mn2 Mn1 59.34(3) y
O11 Mn3 O9 96.8(2) y
O11 Mn3 O1 166.5(2) y
O9 Mn3 O1 89.8(2) y
O11 Mn3 O3 89.1(2) y
O9 Mn3 O3 168.3(2) y
O1 Mn3 O3 82.4(2) y
O11 Mn3 O4M 102.8(2) y
O9 Mn3 O4M 102.0(2) y
O1 Mn3 O4M 87.3(2) y
O3 Mn3 O4M 86.5(2) y
O11 Mn3 O2 83.0(2) y
O9 Mn3 O2 83.7(2) y
O1 Mn3 O2 86.0(2) y
O3 Mn3 O2 87.1(2) y
O4M Mn3 O2 171.3(2) y
O11 Mn3 Mn6 129.47(14) y
O9 Mn3 Mn6 130.94(13) y
O1 Mn3 Mn6 41.51(13) y
O3 Mn3 Mn6 40.95(12) y
O4M Mn3 Mn6 84.82(12) y
O2 Mn3 Mn6 86.48(10) y
O11 Mn3 Mn4 38.68(13) y
O9 Mn3 Mn4 135.13(13) y
O1 Mn3 Mn4 132.46(14) y
O3 Mn3 Mn4 50.54(12) y
O4M Mn3 Mn4 95.30(13) y
O2 Mn3 Mn4 85.08(10) y
Mn6 Mn3 Mn4 91.34(4) y
O11 Mn3 Mn2 135.67(14) y
O9 Mn3 Mn2 39.29(13) y
O1 Mn3 Mn2 50.71(13) y
O3 Mn3 Mn2 132.95(13) y
O4M Mn3 Mn2 94.40(13) y
O2 Mn3 Mn2 85.74(10) y
Mn6 Mn3 Mn2 92.18(4) y
Mn4 Mn3 Mn2 169.94(4) y
O11 Mn3 Mn10 35.77(12) y
O9 Mn3 Mn10 86.27(13) y
O1 Mn3 Mn10 133.76(13) y
O3 Mn3 Mn10 92.76(12) y
O4M Mn3 Mn10 138.51(12) y
O2 Mn3 Mn10 47.72(10) y
Mn6 Mn3 Mn10 120.16(4) y
Mn4 Mn3 Mn10 55.12(3) y
Mn2 Mn3 Mn10 115.18(4) y
O11 Mn3 Mn9 86.57(13) y
O9 Mn3 Mn9 36.11(13) y
O1 Mn3 Mn9 91.92(13) y
O3 Mn3 Mn9 135.01(13) y
O4M Mn3 Mn9 138.07(13) y
O2 Mn3 Mn9 47.93(10) y
Mn6 Mn3 Mn9 120.50(4) y
Mn4 Mn3 Mn9 115.06(4) y
Mn2 Mn3 Mn9 55.23(3) y
Mn10 Mn3 Mn9 59.97(3) y
O11 Mn3 Mn15 92.86(13) y
O9 Mn3 Mn15 144.24(14) y
O1 Mn3 Mn15 88.59(13) y
O3 Mn3 Mn15 44.75(12) y
O4M Mn3 Mn15 42.28(13) y
O2 Mn3 Mn15 131.80(11) y
Mn6 Mn3 Mn15 59.76(3) y
Mn4 Mn3 Mn15 64.33(3) y
Mn2 Mn3 Mn15 125.38(4) y
Mn10 Mn3 Mn15 119.43(4) y
Mn9 Mn3 Mn15 179.39(4) y
O12 Mn4 O11 83.1(2) y
O12 Mn4 O5M 165.8(2) y
O11 Mn4 O5M 92.3(2) y
O12 Mn4 O7M 91.5(2) y
O11 Mn4 O7M 164.0(2) y
O5M Mn4 O7M 89.3(2) y
O12 Mn4 O1D 92.6(2) y
O11 Mn4 O1D 93.8(2) y
O5M Mn4 O1D 101.0(2) y
O7M Mn4 O1D 101.5(2) y
O12 Mn4 O3 87.6(2) y
O11 Mn4 O3 78.5(2) y
O5M Mn4 O3 78.3(2) y
O7M Mn4 O3 86.2(2) y
O1D Mn4 O3 172.3(2) y
O12 Mn4 Mn10 43.45(13) y
O11 Mn4 Mn10 42.57(12) y
O5M Mn4 Mn10 134.71(14) y
O7M Mn4 Mn10 134.90(13) y
O1D Mn4 Mn10 81.99(14) y
O3 Mn4 Mn10 92.95(11) y
O12 Mn4 Mn3 85.89(13) y
O11 Mn4 Mn3 38.15(12) y
O5M Mn4 Mn3 82.31(14) y
O7M Mn4 Mn3 126.67(13) y
O1D Mn4 Mn3 131.84(14) y
O3 Mn4 Mn3 40.45(11) y
Mn10 Mn4 Mn3 64.39(3) y
O12 Mn4 Mn5 86.01(13) y
O11 Mn4 Mn5 126.91(13) y
O5M Mn4 Mn5 86.09(14) y
O7M Mn4 Mn5 37.34(13) y
O1D Mn4 Mn5 138.58(14) y
O3 Mn4 Mn5 49.16(11) y
Mn10 Mn4 Mn5 121.23(4) y
Mn3 Mn4 Mn5 89.42(4) y
O12 Mn4 Mn11 35.08(12) y
O11 Mn4 Mn11 82.87(13) y
O5M Mn4 Mn11 131.16(14) y
O7M Mn4 Mn11 84.08(13) y
O1D Mn4 Mn11 127.73(13) y
O3 Mn4 Mn11 53.00(10) y
Mn10 Mn4 Mn11 60.79(3) y
Mn3 Mn4 Mn11 64.33(3) y
Mn5 Mn4 Mn11 60.46(3) y
O14 Mn5 O6M 169.1(2) y
O14 Mn5 O13 82.8(2) y
O6M Mn5 O13 90.7(2) y
O14 Mn5 O7M 92.8(2) y
O6M Mn5 O7M 90.7(2) y
O13 Mn5 O7M 162.2(2) y
O14 Mn5 O1G 93.4(2) y
O6M Mn5 O1G 95.9(2) y
O13 Mn5 O1G 94.4(2) y
O7M Mn5 O1G 103.1(2) y
O14 Mn5 O3 87.1(2) y
O6M Mn5 O3 82.9(2) y
O13 Mn5 O3 77.4(2) y
O7M Mn5 O3 85.2(2) y
O1G Mn5 O3 171.7(2) y
O14 Mn5 Mn12 43.46(12) y
O6M Mn5 Mn12 132.55(15) y
O13 Mn5 Mn12 42.80(12) y
O7M Mn5 Mn12 136.24(14) y
O1G Mn5 Mn12 81.87(13) y
O3 Mn5 Mn12 92.89(11) y
O14 Mn5 Mn6 85.73(13) y
O6M Mn5 Mn6 83.8(2) y
O13 Mn5 Mn6 37.88(13) y
O7M Mn5 Mn6 124.79(14) y
O1G Mn5 Mn6 132.11(14) y
O3 Mn5 Mn6 39.62(10) y
Mn12 Mn5 Mn6 65.06(4) y
O14 Mn5 Mn4 86.69(13) y
O6M Mn5 Mn4 89.78(14) y
O13 Mn5 Mn4 124.54(14) y
O7M Mn5 Mn4 37.71(13) y
O1G Mn5 Mn4 140.61(14) y
O3 Mn5 Mn4 47.72(10) y
Mn12 Mn5 Mn4 121.40(4) y
Mn6 Mn5 Mn4 87.23(4) y
O14 Mn5 Mn11 35.08(13) y
O6M Mn5 Mn11 135.4(2) y
O13 Mn5 Mn11 82.47(13) y
O7M Mn5 Mn11 84.07(13) y
O1G Mn5 Mn11 128.48(13) y
O3 Mn5 Mn11 52.61(10) y
Mn12 Mn5 Mn11 61.32(3) y
Mn6 Mn5 Mn11 64.18(3) y
Mn4 Mn5 Mn11 60.16(3) y
O7 Mn6 O13 96.9(2) y
O7 Mn6 O3 165.1(2) y
O13 Mn6 O3 89.0(2) y
O7 Mn6 O1 89.1(2) y
O13 Mn6 O1 164.6(2) y
O3 Mn6 O1 82.0(2) y
O7 Mn6 O5 105.2(2) y
O13 Mn6 O5 102.2(2) y
O3 Mn6 O5 86.8(2) y
O1 Mn6 O5 89.7(2) y
O7 Mn6 Mn3 129.17(14) y
O13 Mn6 Mn3 129.21(13) y
O3 Mn6 Mn3 41.12(13) y
O1 Mn6 Mn3 40.90(12) y
O5 Mn6 Mn3 86.66(12) y
O7 Mn6 Mn15 145.62(13) y
O13 Mn6 Mn15 91.68(13) y
O3 Mn6 Mn15 47.16(13) y
O1 Mn6 Mn15 91.26(13) y
O5 Mn6 Mn15 40.43(13) y
Mn3 Mn6 Mn15 63.40(3) y
O7 Mn6 Mn5 134.28(14) y
O13 Mn6 Mn5 37.99(12) y
O3 Mn6 Mn5 51.12(13) y
O1 Mn6 Mn5 132.36(13) y
O5 Mn6 Mn5 94.9(2) y
Mn3 Mn6 Mn5 91.99(4) y
Mn15 Mn6 Mn5 64.61(3) y
O7 Mn6 Mn1 38.48(14) y
O13 Mn6 Mn1 134.92(13) y
O3 Mn6 Mn1 132.37(13) y
O1 Mn6 Mn1 50.84(12) y
O5 Mn6 Mn1 97.9(2) y
Mn3 Mn6 Mn1 91.60(4) y
Mn15 Mn6 Mn1 127.92(4) y
Mn5 Mn6 Mn1 166.96(4) y
O7 Mn6 Mn13 92.20(13) y
O13 Mn6 Mn13 144.78(13) y
O3 Mn6 Mn13 90.77(13) y
O1 Mn6 Mn13 48.37(13) y
O5 Mn6 Mn13 42.63(15) y
Mn3 Mn6 Mn13 63.55(3) y
Mn15 Mn6 Mn13 63.44(3) y
Mn5 Mn6 Mn13 128.04(4) y
Mn1 Mn6 Mn13 64.53(3) y
O7 Mn6 Mn7 35.21(13) y
O13 Mn6 Mn7 85.71(12) y
O3 Mn6 Mn7 132.56(13) y
O1 Mn6 Mn7 91.23(13) y
O5 Mn6 Mn7 140.35(14) y
Mn3 Mn6 Mn7 118.33(4) y
Mn15 Mn6 Mn7 177.40(5) y
Mn5 Mn6 Mn7 113.03(4) y
Mn1 Mn6 Mn7 54.51(3) y
Mn13 Mn6 Mn7 118.93(4) y
O7 Mn6 Mn12 85.37(13) y
O13 Mn6 Mn12 34.48(12) y
O3 Mn6 Mn12 91.98(13) y
O1 Mn6 Mn12 132.98(13) y
O5 Mn6 Mn12 136.70(15) y
Mn3 Mn6 Mn12 119.24(4) y
Mn15 Mn6 Mn12 118.08(4) y
Mn5 Mn6 Mn12 53.62(3) y
Mn1 Mn6 Mn12 114.00(4) y
Mn13 Mn6 Mn12 177.12(4) y
Mn7 Mn6 Mn12 59.50(3) y
O7 Mn7 O8 82.8(2) y
O7 Mn7 O10M 165.9(2) y
O8 Mn7 O10M 93.0(2) y
O7 Mn7 O8M 92.0(2) y
O8 Mn7 O8M 164.6(2) y
O10M Mn7 O8M 88.6(2) y
O7 Mn7 O1H 92.7(2) y
O8 Mn7 O1H 95.0(2) y
O10M Mn7 O1H 101.1(2) y
O8M Mn7 O1H 99.7(2) y
O7 Mn7 O4 88.1(2) y
O8 Mn7 O4 79.3(2) y
O10M Mn7 O4 77.8(2) y
O8M Mn7 O4 86.2(2) y
O1H Mn7 O4 174.1(2) y
O7 Mn7 Mn1 43.50(14) y
O8 Mn7 Mn1 42.21(13) y
O10M Mn7 Mn1 135.03(15) y
O8M Mn7 Mn1 135.36(13) y
O1H Mn7 Mn1 82.98(13) y
O4 Mn7 Mn1 93.66(11) y
O7 Mn7 Mn8 85.48(13) y
O8 Mn7 Mn8 38.23(12) y
O10M Mn7 Mn8 82.95(13) y
O8M Mn7 Mn8 127.18(13) y
O1H Mn7 Mn8 133.15(14) y
O4 Mn7 Mn8 41.07(11) y
Mn1 Mn7 Mn8 64.01(4) y
O7 Mn7 Mn12 86.43(14) y
O8 Mn7 Mn12 127.52(13) y
O10M Mn7 Mn12 85.47(13) y
O8M Mn7 Mn12 37.36(12) y
O1H Mn7 Mn12 136.80(15) y
O4 Mn7 Mn12 49.09(11) y
Mn1 Mn7 Mn12 121.83(4) y
Mn8 Mn7 Mn12 89.90(4) y
O7 Mn7 Mn6 35.34(12) y
O8 Mn7 Mn6 83.14(13) y
O10M Mn7 Mn6 130.88(13) y
O8M Mn7 Mn6 84.27(13) y
O1H Mn7 Mn6 128.02(13) y
O4 Mn7 Mn6 53.27(10) y
Mn1 Mn7 Mn6 61.27(3) y
Mn8 Mn7 Mn6 64.18(3) y
Mn12 Mn7 Mn6 60.57(3) y
O7 Mn7 Mn16 130.65(13) y
O8 Mn7 Mn16 88.07(13) y
O10M Mn7 Mn16 35.39(12) y
O8M Mn7 Mn16 84.40(13) y
O1H Mn7 Mn16 136.46(13) y
O4 Mn7 Mn16 42.56(10) y
Mn1 Mn7 Mn16 123.73(4) y
Mn8 Mn7 Mn16 59.78(3) y
Mn12 Mn7 Mn16 61.80(3) y
Mn6 Mn7 Mn16 95.50(4) y
O8 Mn8 O10 97.4(2) y
O8 Mn8 O2 167.0(2) y
O10 Mn8 O2 89.9(2) y
O8 Mn8 O4 88.4(2) y
O10 Mn8 O4 168.0(2) y
O2 Mn8 O4 82.5(2) y
O8 Mn8 O11M 99.2(2) y
O10 Mn8 O11M 103.2(2) y
O2 Mn8 O11M 89.6(2) y
O4 Mn8 O11M 86.1(2) y
O8 Mn8 O1 83.8(2) y
O10 Mn8 O1 82.7(2) y
O2 Mn8 O1 86.4(2) y
O4 Mn8 O1 87.5(2) y
O11M Mn8 O1 172.9(2) y
O8 Mn8 Mn11 129.21(14) y
O10 Mn8 Mn11 130.62(13) y
O2 Mn8 Mn11 41.25(13) y
O4 Mn8 Mn11 41.30(11) y
O11M Mn8 Mn11 86.45(12) y
O1 Mn8 Mn11 86.72(10) y
O8 Mn8 Mn7 39.05(14) y
O10 Mn8 Mn7 135.95(14) y
O2 Mn8 Mn7 131.53(13) y
O4 Mn8 Mn7 49.44(11) y
O11M Mn8 Mn7 92.80(12) y
O1 Mn8 Mn7 85.46(10) y
Mn11 Mn8 Mn7 90.58(4) y
O8 Mn8 Mn9 136.08(14) y
O10 Mn8 Mn9 38.91(13) y
O2 Mn8 Mn9 51.20(13) y
O4 Mn8 Mn9 133.52(12) y
O11M Mn8 Mn9 96.52(13) y
O1 Mn8 Mn9 85.58(11) y
Mn11 Mn8 Mn9 92.39(4) y
Mn7 Mn8 Mn9 170.38(4) y
O8 Mn8 Mn1 35.65(13) y
O10 Mn8 Mn1 86.28(14) y
O2 Mn8 Mn1 135.09(13) y
O4 Mn8 Mn1 92.51(12) y
O11M Mn8 Mn1 134.76(12) y
O1 Mn8 Mn1 48.68(10) y
Mn11 Mn8 Mn1 120.61(4) y
Mn7 Mn8 Mn1 55.09(3) y
Mn9 Mn8 Mn1 115.81(4) y
O8 Mn8 Mn16 91.90(13) y
O10 Mn8 Mn16 145.40(14) y
O2 Mn8 Mn16 88.13(13) y
O4 Mn8 Mn16 44.07(12) y
O11M Mn8 Mn16 42.27(12) y
O1 Mn8 Mn16 131.59(11) y
Mn11 Mn8 Mn16 59.46(3) y
Mn7 Mn8 Mn16 63.40(3) y
Mn9 Mn8 Mn16 125.76(4) y
Mn1 Mn8 Mn16 118.43(4) y
O8 Mn8 Mn2 87.18(13) y
O10 Mn8 Mn2 35.40(13) y
O2 Mn8 Mn2 92.64(13) y
O4 Mn8 Mn2 135.30(13) y
O11M Mn8 Mn2 138.45(13) y
O1 Mn8 Mn2 47.75(10) y
Mn11 Mn8 Mn2 120.80(4) y
Mn7 Mn8 Mn2 115.53(4) y
Mn9 Mn8 Mn2 55.30(3) y
Mn1 Mn8 Mn2 60.50(3) y
Mn16 Mn8 Mn2 178.93(4) y
O12M Mn9 O10 92.7(2) y
O12M Mn9 O9 168.2(2) y
O10 Mn9 O9 82.3(2) y
O12M Mn9 O14M 90.0(2) y
O10 Mn9 O14M 162.0(2) y
O9 Mn9 O14M 91.4(2) y
O12M Mn9 O2C 99.4(2) y
O10 Mn9 O2C 94.8(2) y
O9 Mn9 O2C 91.7(2) y
O14M Mn9 O2C 102.3(2) y
O12M Mn9 O2 82.5(2) y
O10 Mn9 O2 78.1(2) y
O9 Mn9 O2 86.0(2) y
O14M Mn9 O2 84.7(2) y
O2C Mn9 O2 172.8(2) y
O12M Mn9 Mn2 134.27(15) y
O10 Mn9 Mn2 42.07(13) y
O9 Mn9 Mn2 43.37(12) y
O14M Mn9 Mn2 134.78(14) y
O2C Mn9 Mn2 81.8(2) y
O2 Mn9 Mn2 91.88(11) y
O12M Mn9 Mn8 84.2(2) y
O10 Mn9 Mn8 38.23(13) y
O9 Mn9 Mn8 85.35(13) y
O14M Mn9 Mn8 124.70(14) y
O2C Mn9 Mn8 132.97(15) y
O2 Mn9 Mn8 40.04(10) y
Mn2 Mn9 Mn8 64.33(4) y
O12M Mn9 Mn10 88.68(15) y
O10 Mn9 Mn10 125.38(14) y
O9 Mn9 Mn10 85.51(13) y
O14M Mn9 Mn10 36.86(14) y
O2C Mn9 Mn10 138.71(15) y
O2 Mn9 Mn10 48.00(10) y
Mn2 Mn9 Mn10 120.32(4) y
Mn8 Mn9 Mn10 87.93(4) y
O12M Mn9 Mn3 133.5(2) y
O10 Mn9 Mn3 81.60(13) y
O9 Mn9 Mn3 35.32(13) y
O14M Mn9 Mn3 83.57(14) y
O2C Mn9 Mn3 127.0(2) y
O2 Mn9 Mn3 51.06(11) y
Mn2 Mn9 Mn3 60.54(3) y
Mn8 Mn9 Mn3 63.11(3) y
Mn10 Mn9 Mn3 59.79(3) y
O13M Mn10 O11 169.8(2) y
O13M Mn10 O14M 90.6(2) y
O11 Mn10 O14M 92.7(2) y
O13M Mn10 O12 91.5(2) y
O11 Mn10 O12 82.6(2) y
O14M Mn10 O12 162.7(2) y
O13M Mn10 O2D 96.4(2) y
O11 Mn10 O2D 92.3(2) y
O14M Mn10 O2D 103.0(2) y
O12 Mn10 O2D 93.8(2) y
O13M Mn10 O2 84.4(2) y
O11 Mn10 O2 86.2(2) y
O14M Mn10 O2 85.3(2) y
O12 Mn10 O2 77.8(2) y
O2D Mn10 O2 171.6(2) y
O13M Mn10 Mn4 133.45(15) y
O11 Mn10 Mn4 42.73(13) y
O14M Mn10 Mn4 135.37(14) y
O12 Mn10 Mn4 42.74(12) y
O2D Mn10 Mn4 81.80(14) y
O2 Mn10 Mn4 91.57(11) y
O13M Mn10 Mn11 84.31(14) y
O11 Mn10 Mn11 85.94(13) y
O14M Mn10 Mn11 125.44(14) y
O12 Mn10 Mn11 37.91(12) y
O2D Mn10 Mn11 131.54(14) y
O2 Mn10 Mn11 40.16(11) y
Mn4 Mn10 Mn11 64.59(3) y
O13M Mn10 Mn3 135.72(14) y
O11 Mn10 Mn3 35.42(12) y
O14M Mn10 Mn3 84.06(14) y
O12 Mn10 Mn3 82.46(12) y
O2D Mn10 Mn3 127.68(14) y
O2 Mn10 Mn3 51.37(10) y
Mn4 Mn10 Mn3 60.49(3) y
Mn11 Mn10 Mn3 64.32(3) y
O13M Mn10 Mn9 90.28(14) y
O11 Mn10 Mn9 86.55(13) y
O14M Mn10 Mn9 37.00(13) y
O12 Mn10 Mn9 125.82(12) y
O2D Mn10 Mn9 139.70(14) y
O2 Mn10 Mn9 48.50(11) y
Mn4 Mn10 Mn9 120.71(4) y
Mn11 Mn10 Mn9 88.61(4) y
Mn3 Mn10 Mn9 60.25(3) y
O12 Mn11 O14 96.5(2) y
O12 Mn11 O4 165.9(2) y
O14 Mn11 O4 88.7(2) y
O12 Mn11 O2 88.8(2) y
O14 Mn11 O2 164.5(2) y
O4 Mn11 O2 82.9(2) y
O12 Mn11 O6 107.6(2) y
O14 Mn11 O6 101.8(2) y
O4 Mn11 O6 83.9(2) y
O2 Mn11 O6 90.2(2) y
O12 Mn11 Mn8 128.92(13) y
O14 Mn11 Mn8 129.71(12) y
O4 Mn11 Mn8 42.05(12) y
O2 Mn11 Mn8 40.87(12) y
O6 Mn11 Mn8 85.40(12) y
O12 Mn11 Mn16 145.61(13) y
O14 Mn11 Mn16 92.61(12) y
O4 Mn11 Mn16 46.44(12) y
O2 Mn11 Mn16 91.04(13) y
O6 Mn11 Mn16 37.97(11) y
Mn8 Mn11 Mn16 63.18(3) y
O12 Mn11 Mn10 38.80(13) y
O14 Mn11 Mn10 134.79(12) y
O4 Mn11 Mn10 132.83(13) y
O2 Mn11 Mn10 50.30(12) y
O6 Mn11 Mn10 99.87(12) y
Mn8 Mn11 Mn10 91.05(4) y
Mn16 Mn11 Mn10 127.33(4) y
O12 Mn11 Mn12 133.85(13) y
O14 Mn11 Mn12 37.86(12) y
O4 Mn11 Mn12 51.03(12) y
O2 Mn11 Mn12 133.11(12) y
O6 Mn11 Mn12 92.70(12) y
Mn8 Mn11 Mn12 92.76(4) y
Mn16 Mn11 Mn12 65.10(3) y
Mn10 Mn11 Mn12 167.12(4) y
O12 Mn11 Mn4 35.35(12) y
O14 Mn11 Mn4 85.45(12) y
O4 Mn11 Mn4 132.98(13) y
O2 Mn11 Mn4 90.73(13) y
O6 Mn11 Mn4 142.93(12) y
Mn8 Mn11 Mn4 117.86(4) y
Mn16 Mn11 Mn4 178.02(5) y
Mn10 Mn11 Mn4 54.62(3) y
Mn12 Mn11 Mn4 112.98(4) y
O12 Mn11 Mn5 85.24(13) y
O14 Mn11 Mn5 34.40(12) y
O4 Mn11 Mn5 91.95(13) y
O2 Mn11 Mn5 132.60(13) y
O6 Mn11 Mn5 136.22(13) y
Mn8 Mn11 Mn5 119.24(4) y
Mn16 Mn11 Mn5 118.67(4) y
Mn10 Mn11 Mn5 114.00(4) y
Mn12 Mn11 Mn5 53.66(3) y
Mn4 Mn11 Mn5 59.38(3) y
O12 Mn11 Mn14 92.73(13) y
O14 Mn11 Mn14 144.68(13) y
O4 Mn11 Mn14 90.39(13) y
O2 Mn11 Mn14 48.81(12) y
O6 Mn11 Mn14 43.06(12) y
Mn8 Mn11 Mn14 63.30(3) y
Mn16 Mn11 Mn14 62.47(3) y
Mn10 Mn11 Mn14 64.93(3) y
Mn12 Mn11 Mn14 127.57(4) y
Mn4 Mn11 Mn14 119.45(4) y
Mn5 Mn11 Mn14 177.43(4) y
O13 Mn12 O14 82.8(2) y
O13 Mn12 O9M 168.5(2) y
O14 Mn12 O9M 90.6(2) y
O13 Mn12 O8M 92.9(2) y
O14 Mn12 O8M 161.9(2) y
O9M Mn12 O8M 90.4(2) y
O13 Mn12 O2G 92.7(2) y
O14 Mn12 O2G 95.9(2) y
O9M Mn12 O2G 97.4(2) y
O8M Mn12 O2G 102.0(2) y
O13 Mn12 O4 87.1(2) y
O14 Mn12 O4 77.6(2) y
O9M Mn12 O4 82.2(2) y
O8M Mn12 O4 84.5(2) y
O2G Mn12 O4 173.5(2) y
O13 Mn12 Mn5 43.65(13) y
O14 Mn12 Mn5 42.62(12) y
O9M Mn12 Mn5 132.36(13) y
O8M Mn12 Mn5 136.54(13) y
O2G Mn12 Mn5 82.36(13) y
O4 Mn12 Mn5 93.03(10) y
O13 Mn12 Mn11 85.79(13) y
O14 Mn12 Mn11 37.92(12) y
O9M Mn12 Mn11 83.22(13) y
O8M Mn12 Mn11 124.38(14) y
O2G Mn12 Mn11 133.65(14) y
O4 Mn12 Mn11 39.84(10) y
Mn5 Mn12 Mn11 65.02(3) y
O13 Mn12 Mn7 86.52(14) y
O14 Mn12 Mn7 124.04(13) y
O9M Mn12 Mn7 89.36(13) y
O8M Mn12 Mn7 37.86(13) y
O2G Mn12 Mn7 139.52(14) y
O4 Mn12 Mn7 46.97(10) y
Mn5 Mn12 Mn7 121.14(4) y
Mn11 Mn12 Mn7 86.70(4) y
O13 Mn12 Mn6 35.01(14) y
O14 Mn12 Mn6 82.38(13) y
O9M Mn12 Mn6 134.79(14) y
O8M Mn12 Mn6 84.06(13) y
O2G Mn12 Mn6 127.63(13) y
O4 Mn12 Mn6 52.60(10) y
Mn5 Mn12 Mn6 61.32(3) y
Mn11 Mn12 Mn6 64.16(3) y
Mn7 Mn12 Mn6 59.93(3) y
O2E Mn13 O2M 96.9(2) y
O2E Mn13 O5 104.7(2) y
O2M Mn13 O5 156.7(2) y
O2E Mn13 O4M 103.6(2) y
O2M Mn13 O4M 90.5(2) y
O5 Mn13 O4M 76.3(2) y
O2E Mn13 O3M 98.8(2) y
O2M Mn13 O3M 91.2(2) y
O5 Mn13 O3M 93.9(2) y
O4M Mn13 O3M 157.2(2) y
O2E Mn13 O1 174.6(2) y
O2M Mn13 O1 78.2(2) y
O5 Mn13 O1 80.5(2) y
O4M Mn13 O1 78.9(2) y
O3M Mn13 O1 79.2(2) y
O2E Mn13 Mn6 145.8(2) y
O2M Mn13 Mn6 117.12(14) y
O5 Mn13 Mn6 42.56(12) y
O4M Mn13 Mn6 80.94(12) y
O3M Mn13 Mn6 78.03(12) y
O1 Mn13 Mn6 38.97(11) y
O2E Mn13 Mn3 144.3(2) y
O2M Mn13 Mn3 77.12(13) y
O5 Mn13 Mn3 80.21(12) y
O4M Mn13 Mn3 42.28(12) y
O3M Mn13 Mn3 116.34(12) y
O1 Mn13 Mn3 37.16(10) y
Mn6 Mn13 Mn3 55.45(3) y
O2E Mn13 Mn15 104.9(2) y
O2M Mn13 Mn15 129.15(13) y
O5 Mn13 Mn15 36.27(13) y
O4M Mn13 Mn15 40.21(13) y
O3M Mn13 Mn15 128.57(14) y
O1 Mn13 Mn15 80.07(11) y
Mn6 Mn13 Mn15 56.95(3) y
Mn3 Mn13 Mn15 58.42(3) y
O2A Mn14 O12M 98.0(2) y
O2A Mn14 O11M 102.2(2) y
O12M Mn14 O11M 90.4(2) y
O2A Mn14 O6 108.1(2) y
O12M Mn14 O6 151.7(2) y
O11M Mn14 O6 73.8(2) y
O2A Mn14 O13M 104.2(2) y
O12M Mn14 O13M 90.2(2) y
O11M Mn14 O13M 153.3(2) y
O6 Mn14 O13M 93.9(2) y
O2A Mn14 O2 174.2(2) y
O12M Mn14 O2 76.3(2) y
O11M Mn14 O2 77.52(15) y
O6 Mn14 O2 77.46(15) y
O13M Mn14 O2 76.68(15) y
O2A Mn14 Mn11 148.3(2) y
O12M Mn14 Mn11 113.70(13) y
O11M Mn14 Mn11 79.36(12) y
O6 Mn14 Mn11 41.31(11) y
O13M Mn14 Mn11 75.98(12) y
O2 Mn14 Mn11 37.46(10) y
O2A Mn14 Mn16 105.4(2) y
O12M Mn14 Mn16 128.25(13) y
O11M Mn14 Mn16 40.17(12) y
O6 Mn14 Mn16 33.97(11) y
O13M Mn14 Mn16 126.04(13) y
O2 Mn14 Mn16 78.18(10) y
Mn11 Mn14 Mn16 55.67(3) y
O2A Mn14 Mn8 141.7(2) y
O12M Mn14 Mn8 75.45(13) y
O11M Mn14 Mn8 41.50(11) y
O6 Mn14 Mn8 77.24(11) y
O13M Mn14 Mn8 113.37(12) y
O2 Mn14 Mn8 36.72(10) y
Mn11 Mn14 Mn8 54.27(3) y
Mn16 Mn14 Mn8 57.63(3) y
O5 Mn15 O2F 104.1(2) y
O5 Mn15 O5M 160.4(2) y
O2F Mn15 O5M 94.3(2) y
O5 Mn15 O4M 79.5(2) y
O2F Mn15 O4M 100.4(2) y
O5M Mn15 O4M 90.5(2) y
O5 Mn15 O6M 94.2(2) y
O2F Mn15 O6M 97.3(2) y
O5M Mn15 O6M 90.2(2) y
O4M Mn15 O6M 162.2(2) y
O5 Mn15 O3 83.1(2) y
O2F Mn15 O3 172.8(2) y
O5M Mn15 O3 78.7(2) y
O4M Mn15 O3 81.0(2) y
O6M Mn15 O3 81.7(2) y
O5 Mn15 Mn6 44.05(13) y
O2F Mn15 Mn6 147.2(2) y
O5M Mn15 Mn6 118.43(13) y
O4M Mn15 Mn6 83.21(12) y
O6M Mn15 Mn6 80.78(12) y
O3 Mn15 Mn6 39.82(11) y
O5 Mn15 Mn3 83.72(14) y
O2F Mn15 Mn3 141.7(2) y
O5M Mn15 Mn3 77.51(13) y
O4M Mn15 Mn3 43.39(12) y
O6M Mn15 Mn3 119.71(12) y
O3 Mn15 Mn3 38.08(11) y
Mn6 Mn15 Mn3 56.84(3) y
O5 Mn15 Mn13 39.43(15) y
O2F Mn15 Mn13 102.6(2) y
O5M Mn15 Mn13 129.83(14) y
O4M Mn15 Mn13 40.36(12) y
O6M Mn15 Mn13 132.64(13) y
O3 Mn15 Mn13 83.03(11) y
Mn6 Mn15 Mn13 59.60(3) y
Mn3 Mn15 Mn13 60.12(3) y
O6 Mn16 O10M 163.7(2) y
O6 Mn16 O2B 102.8(2) y
O10M Mn16 O2B 93.0(2) y
O6 Mn16 O11M 83.1(2) y
O10M Mn16 O11M 90.1(2) y
O2B Mn16 O11M 101.0(2) y
O6 Mn16 O9M 92.7(2) y
O10M Mn16 O9M 89.8(2) y
O2B Mn16 O9M 95.0(2) y
O11M Mn16 O9M 164.0(2) y
O6 Mn16 O4 84.5(2) y
O10M Mn16 O4 80.0(2) y
O2B Mn16 O4 172.2(2) y
O11M Mn16 O4 82.6(2) y
O9M Mn16 O4 81.6(2) y
O6 Mn16 Mn11 44.61(13) y
O10M Mn16 Mn11 120.35(13) y
O2B Mn16 Mn11 146.17(13) y
O11M Mn16 Mn11 85.69(12) y
O9M Mn16 Mn11 80.56(11) y
O4 Mn16 Mn11 40.44(10) y
O6 Mn16 Mn8 84.99(14) y
O10M Mn16 Mn8 79.93(13) y
O2B Mn16 Mn8 143.3(2) y
O11M Mn16 Mn8 43.66(12) y
O9M Mn16 Mn8 120.74(11) y
O4 Mn16 Mn8 39.19(11) y
Mn11 Mn16 Mn8 57.36(3) y
O6 Mn16 Mn7 129.77(13) y
O10M Mn16 Mn7 34.82(12) y
O2B Mn16 Mn7 127.43(13) y
O11M Mn16 Mn7 88.24(12) y
O9M Mn16 Mn7 82.60(11) y
O4 Mn16 Mn7 45.29(10) y
Mn11 Mn16 Mn7 85.54(4) y
Mn8 Mn16 Mn7 56.82(3) y
O6 Mn16 Mn14 41.27(14) y
O10M Mn16 Mn14 131.85(14) y
O2B Mn16 Mn14 101.37(14) y
O11M Mn16 Mn14 42.25(12) y
O9M Mn16 Mn14 133.39(11) y
O4 Mn16 Mn14 86.02(11) y
Mn11 Mn16 Mn14 61.85(3) y
Mn8 Mn16 Mn14 61.29(3) y
Mn7 Mn16 Mn14 118.10(4) y
O5 Mn17 O1E 99.9(2) y
O5 Mn17 O1F 96.3(2) y
O1E Mn17 O1F 90.9(3) y
O5 Mn17 O16M 87.2(2) y
O1E Mn17 O16M 94.3(3) y
O1F Mn17 O16M 173.2(3) y
O5 Mn17 O15M 169.4(2) y
O1E Mn17 O15M 87.7(2) y
O1F Mn17 O15M 90.9(2) y
O16M Mn17 O15M 84.9(2) y
O5 Mn17 O17M 87.1(2) y
O1E Mn17 O17M 172.9(2) y
O1F Mn17 O17M 87.6(3) y
O16M Mn17 O17M 86.8(3) y
O15M Mn17 O17M 85.4(2) y
O6 Mn18 O1A 93.0(2) y
O6 Mn18 O1B 95.2(2) y
O1A Mn18 O1B 91.7(3) y
O6 Mn18 O19M 88.7(2) y
O1A Mn18 O19M 177.6(3) y
O1B Mn18 O19M 89.9(3) y
O6 Mn18 O20M 174.2(2) y
O1A Mn18 O20M 90.7(2) y
O1B Mn18 O20M 89.1(2) y
O19M Mn18 O20M 87.5(2) y
O6 Mn18 O18M 89.9(2) y
O1A Mn18 O18M 81.3(3) y
O1B Mn18 O18M 171.6(2) y
O19M Mn18 O18M 96.9(3) y
O20M Mn18 O18M 86.3(2) y
Mn3 O1 Mn6 97.6(2) ?
Mn3 O1 Mn13 96.2(2) ?
Mn6 O1 Mn13 92.7(2) ?
Mn3 O1 Mn2 89.4(2) ?
Mn6 O1 Mn2 172.3(2) ?
Mn13 O1 Mn2 89.7(2) ?
Mn3 O1 Mn1 171.3(2) ?
Mn6 O1 Mn1 89.1(2) ?
Mn13 O1 Mn1 89.00(14) ?
Mn2 O1 Mn1 83.69(14) ?
Mn3 O1 Mn8 93.6(2) ?
Mn6 O1 Mn8 94.9(2) ?
Mn13 O1 Mn8 166.7(2) ?
Mn2 O1 Mn8 81.51(14) ?
Mn1 O1 Mn8 80.25(13) ?
Mn8 O2 Mn11 97.9(2) ?
Mn8 O2 Mn10 170.9(2) ?
Mn11 O2 Mn10 89.5(2) ?
Mn8 O2 Mn9 88.8(2) ?
Mn11 O2 Mn9 172.4(2) ?
Mn10 O2 Mn9 83.51(14) ?
Mn8 O2 Mn14 95.1(2) ?
Mn11 O2 Mn14 93.7(2) ?
Mn10 O2 Mn14 89.73(14) ?
Mn9 O2 Mn14 89.37(15) ?
Mn8 O2 Mn3 93.1(2) ?
Mn11 O2 Mn3 94.9(2) ?
Mn10 O2 Mn3 80.91(13) ?
Mn9 O2 Mn3 81.00(13) ?
Mn14 O2 Mn3 167.2(2) ?
Mn6 O3 Mn3 97.9(2) ?
Mn6 O3 Mn15 93.0(2) ?
Mn3 O3 Mn15 97.2(2) ?
Mn6 O3 Mn4 170.9(2) ?
Mn3 O3 Mn4 89.0(2) ?
Mn15 O3 Mn4 92.0(2) ?
Mn6 O3 Mn5 89.3(2) ?
Mn3 O3 Mn5 169.6(2) ?
Mn15 O3 Mn5 89.8(2) ?
Mn4 O3 Mn5 83.12(14) ?
Mn11 O4 Mn8 96.7(2) ?
Mn11 O4 Mn16 93.1(2) ?
Mn8 O4 Mn16 96.7(2) ?
Mn11 O4 Mn7 171.4(2) ?
Mn8 O4 Mn7 89.5(2) ?
Mn16 O4 Mn7 92.15(15) ?
Mn11 O4 Mn12 89.1(2) ?
Mn8 O4 Mn12 169.8(2) ?
Mn16 O4 Mn12 91.31(15) ?
Mn7 O4 Mn12 83.94(14) ?
Mn15 O5 Mn17 116.9(2) ?
Mn15 O5 Mn6 95.5(2) ?
Mn17 O5 Mn6 129.5(2) ?
Mn15 O5 Mn13 104.3(2) ?
Mn17 O5 Mn13 111.5(2) ?
Mn6 O5 Mn13 94.8(2) ?
Mn16 O6 Mn18 120.9(2) ?
Mn16 O6 Mn11 97.4(2) ?
Mn18 O6 Mn11 126.4(2) ?
Mn16 O6 Mn14 104.8(2) ?
Mn18 O6 Mn14 107.5(2) ?
Mn11 O6 Mn14 95.6(2) ?
Mn7 O7 Mn6 109.4(2) ?
Mn7 O7 Mn1 94.1(2) ?
Mn6 O7 Mn1 103.8(2) ?
Mn1 O8 Mn8 108.6(2) ?
Mn1 O8 Mn7 94.5(2) ?
Mn8 O8 Mn7 102.7(2) ?
Mn3 O9 Mn9 108.6(2) ?
Mn3 O9 Mn2 102.7(2) ?
Mn9 O9 Mn2 93.8(2) ?
Mn8 O10 Mn2 109.3(2) ?
Mn8 O10 Mn9 102.9(2) ?
Mn2 O10 Mn9 95.2(2) ?
Mn3 O11 Mn10 108.8(2) ?
Mn3 O11 Mn4 103.2(2) ?
Mn10 O11 Mn4 94.7(2) ?
Mn11 O12 Mn4 109.6(2) ?
Mn11 O12 Mn10 103.3(2) ?
Mn4 O12 Mn10 93.8(2) ?
Mn12 O13 Mn6 110.5(2) ?
Mn12 O13 Mn5 93.6(2) ?
Mn6 O13 Mn5 104.1(2) ?
Mn5 O14 Mn12 93.9(2) ?
Mn5 O14 Mn11 110.5(2) ?
Mn12 O14 Mn11 104.2(2) ?
C1A O1A Mn18 139.1(6) ?
O1A C1A O2A 123.2(8) ?
O1A C1A C2A 116.8(8) ?
O2A C1A C2A 119.9(8) ?
C1A O2A Mn14 111.2(6) ?
C3A C2A C1A 113.9(9) ?
C3A' C2A C1A 114.2(13) ?
C3A' C2A C5A' 105.6(9) ?
C1A C2A C5A' 99.7(16) ?
C3A' C2A C4A' 112.1(8) ?
C1A C2A C4A' 113.2(18) ?
C5A' C2A C4A' 111.0(8) ?
C3A C2A C5A 106.2(8) ?
C1A C2A C5A 107.1(8) ?
C3A C2A C4A 111.6(7) ?
C1A C2A C4A 106.4(9) ?
C5A C2A C4A 111.6(7) ?
C1B O1B Mn18 135.5(5) ?
O1B C1B O2B 125.2(6) ?
O1B C1B C2B 117.6(6) ?
O2B C1B C2B 117.2(6) ?
C1B O2B Mn16 133.8(5) ?
C3B C2B C5B 106.1(9) ?
C3B' C2B C1B 113.9(8) ?
C3B C2B C1B 117.1(12) ?
C5B C2B C1B 109.8(14) ?
C3B' C2B C5B' 115.6(9) ?
C1B C2B C5B' 108.2(8) ?
C3B C2B C4B 110.2(8) ?
C5B C2B C4B 109.9(8) ?
C1B C2B C4B 103.7(12) ?
C3B' C2B C4B' 109.5(10) ?
C1B C2B C4B' 103.0(8) ?
C5B' C2B C4B' 105.6(8) ?
C1C O1C Mn2 126.6(6) ?
O2C C1C O1C 123.6(8) ?
O2C C1C C2C 118.2(9) ?
O1C C1C C2C 118.2(8) ?
C1C O2C Mn9 126.4(6) ?
C4C' C2C C1C 112.3(23) ?
C1C C2C C3C 109.2(12) ?
C1C C2C C4C 112.7(15) ?
C3C C2C C4C 111.5(8) ?
C1C C2C C5C 107.4(11) ?
C3C C2C C5C 105.0(9) ?
C4C C2C C5C 110.7(8) ?
C4C' C2C C5C' 110.7(23) ?
C1C C2C C5C' 100.0(11) ?
C4C' C2C C3C' 119.4(23) ?
C1C C2C C3C' 112.0(11) ?
C5C' C2C C3C' 99.8(14) ?
C1D O1D Mn4 124.3(4) ?
O1D C1D O2D 126.9(6) ?
O1D C1D C2D 118.1(7) ?
O2D C1D C2D 115.0(7) ?
C1D O2D Mn10 124.9(4) ?
C4D C2D C3D 112.1(9) ?
C4D C2D C5D 110.6(8) ?
C3D C2D C5D 107.9(8) ?
C4D C2D C1D 109.9(7) ?
C3D C2D C1D 106.3(7) ?
C5D C2D C1D 110.0(7) ?
O2E C1E O1E 124.5(8) ?
O2E C1E C2E 117.1(8) ?
O1E C1E C2E 118.4(8) ?
C1E O1E Mn17 137.0(5) ?
C1E O2E Mn13 128.8(6) ?
C4E C2E C3E 110.3(9) ?
C4E C2E C5E 111.5(8) ?
C3E C2E C5E 109.0(9) ?
C4E C2E C1E 111.4(8) ?
C3E C2E C1E 107.3(7) ?
C5E C2E C1E 107.2(7) ?
C1F O1F Mn17 135.1(6) ?
O1F C1F O2F 124.6(8) ?
O1F C1F C2F 119.6(8) ?
O2F C1F C2F 115.8(7) ?
C1F O2F Mn15 129.7(5) ?
C4F C2F C5F 111.9(8) ?
C4F C2F C3F 111.1(8) ?
C5F C2F C3F 104.8(9) ?
C3F' C2F C1F 108.7(13) ?
C4F C2F C1F 107.6(13) ?
C5F C2F C1F 111.2(10) ?
C3F C2F C1F 110.3(16) ?
C3F' C2F C5F' 102.1(15) ?
C1F C2F C5F' 106.7(9) ?
C3F' C2F C4F' 127.6(17) ?
C1F C2F C4F' 107.6(10) ?
C5F' C2F C4F' 102.1(12) ?
O1G C1G O2G 123.2(7) ?
O1G C1G C2G 119.5(6) ?
O2G C1G C2G 117.3(6) ?
C1G O1G Mn5 125.9(5) ?
C1G O2G Mn12 126.1(4) ?
C4G C2G C1G 108.3(6) ?
C4G C2G C3G 109.3(6) ?
C1G C2G C3G 108.1(6) ?
C4G C2G C5G 109.5(6) ?
C1G C2G C5G 111.1(6) ?
C3G C2G C5G 110.5(6) ?
C1H O1H Mn7 125.0(4) ?
O2H C1H O1H 124.6(6) ?
O2H C1H C2H 118.5(6) ?
O1H C1H C2H 116.9(6) ?
C1H O2H Mn1 125.7(4) ?
C4H C2H C3H 111.0(7) ?
C4H C2H C5H 110.4(7) ?
C3H C2H C5H 108.2(7) ?
C4H C2H C1H 110.2(6) ?
C3H C2H C1H 105.7(6) ?
C5H C2H C1H 111.1(6) ?
C1M O1M Mn2 117.3(5) ?
C1M O1M Mn1 117.6(5) ?
Mn2 O1M Mn1 105.5(2) ?
C2M O2M Mn2 120.3(6) ?
C2M O2M Mn13 124.0(6) ?
Mn2 O2M Mn13 110.1(2) ?
C3M O3M Mn1 118.8(5) ?
C3M O3M Mn13 120.0(4) ?
Mn1 O3M Mn13 108.4(2) ?
C4M O4M Mn15 117.4(4) ?
C4M O4M Mn13 118.7(4) ?
Mn15 O4M Mn13 99.4(2) ?
C4M O4M Mn3 125.0(4) ?
Mn15 O4M Mn3 94.3(2) ?
Mn13 O4M Mn3 96.3(2) ?
C5M O5M Mn4 120.2(5) ?
C5M O5M Mn15 127.0(5) ?
Mn4 O5M Mn15 110.4(2) ?
C6M O6M Mn5 116.5(5) ?
C6M O6M Mn15 119.3(4) ?
Mn5 O6M Mn15 105.3(2) ?
C7M O7M Mn5 119.9(4) ?
C7M O7M Mn4 119.4(4) ?
Mn5 O7M Mn4 104.9(2) ?
C8M O8M Mn12 118.5(4) ?
C8M O8M Mn7 118.8(4) ?
Mn12 O8M Mn7 104.8(2) ?
C9M O9M Mn12 117.6(4) ?
C9M O9M Mn16 119.2(4) ?
Mn12 O9M Mn16 104.5(2) ?
C10M O10M Mn7 120.8(4) ?
C10M O10M Mn16 128.5(4) ?
Mn7 O10M Mn16 109.8(2) ?
C11M O11M Mn16 117.2(4) ?
C11M O11M Mn8 119.1(4) ?
Mn16 O11M Mn8 94.1(2) ?
C11M O11M Mn14 126.0(5) ?
Mn16 O11M Mn14 97.6(2) ?
Mn8 O11M Mn14 96.2(2) ?
C12M O12M Mn9 119.6(6) ?
C12M O12M Mn14 125.7(6) ?
Mn9 O12M Mn14 111.3(2) ?
C13M O13M Mn10 117.3(4) ?
C13M O13M Mn14 115.1(4) ?
Mn10 O13M Mn14 108.5(2) ?
C14M O14M Mn10 123.8(5) ?
C14M O14M Mn9 125.1(5) ?
Mn10 O14M Mn9 106.1(2) ?
C15M O15M Mn17 130.0(8) ?
C16M O16M Mn17 138.6(6) ?
C17M O17M Mn17 127.1(10) ?
C18M O18M Mn18 149.6(13) ?
C19M O19M Mn18 138.3(6) ?
C20M O20M Mn18 125.6(4) ?

loop_
_geom_bond_atom_site_label_1
_geom_bond_atom_site_label_2
_geom_bond_distance
_geom_bond_publ_flag
Mn1 O8 1.904(4) y
Mn1 O3M 1.916(5) y
Mn1 O7 1.950(5) y
Mn1 O1M 1.970(5) y
Mn1 O2H 2.112(5) y
Mn1 O1 2.360(4) y
Mn1 Mn7 2.8255(14) y
Mn1 Mn6 3.0432(15) y
Mn1 Mn8 3.0971(14) y
Mn1 Mn2 3.134(2) y
Mn2 O10 1.917(4) y
Mn2 O2M 1.919(5) y
Mn2 O9 1.960(4) y
Mn2 O1M 1.967(5) y
Mn2 O1C 2.103(6) y
Mn2 O1 2.337(4) y
Mn2 Mn9 2.8484(15) y
Mn2 Mn3 3.0195(14) y
Mn2 Mn8 3.1226(15) y
Mn3 O11 1.903(4) y
Mn3 O9 1.905(4) y
Mn3 O1 1.937(4) y
Mn3 O3 1.947(4) y
Mn3 O4M 2.157(4) y
Mn3 O2 2.459(4) y
Mn3 Mn6 2.9319(14) y
Mn3 Mn4 2.9999(14) y
Mn3 Mn10 3.1085(13) y
Mn3 Mn9 3.1229(14) y
Mn3 Mn15 3.1314(15) y
Mn4 O12 1.924(4) y
Mn4 O11 1.925(4) y
Mn4 O5M 1.938(4) y
Mn4 O7M 1.968(5) y
Mn4 O1D 2.111(5) y
Mn4 O3 2.316(4) y
Mn4 Mn10 2.8279(14) y
Mn4 Mn5 3.1083(14) y
Mn4 Mn11 3.1328(13) y
Mn5 O14 1.895(4) y
Mn5 O6M 1.926(5) y
Mn5 O13 1.931(4) y
Mn5 O7M 1.952(4) y
Mn5 O1G 2.106(5) y
Mn5 O3 2.369(4) y
Mn5 Mn12 2.7925(14) y
Mn5 Mn6 3.0427(14) y
Mn5 Mn11 3.1423(14) y
Mn6 O7 1.917(4) y
Mn6 O13 1.926(4) y
Mn6 O3 1.940(4) y
Mn6 O1 1.960(4) y
Mn6 O5 2.113(4) y
Mn6 Mn15 3.0256(14) y
Mn6 Mn13 3.1134(15) y
Mn6 Mn7 3.1251(14) y
Mn6 Mn12 3.1449(14) y
Mn7 O7 1.911(4) y
Mn7 O8 1.944(5) y
Mn7 O10M 1.952(4) y
Mn7 O8M 1.975(5) y
Mn7 O1H 2.083(4) y
Mn7 O4 2.287(4) y
Mn7 Mn8 3.0104(14) y
Mn7 Mn12 3.1114(14) y
Mn7 Mn16 3.2162(14) y
Mn8 O8 1.910(4) y
Mn8 O10 1.911(5) y
Mn8 O2 1.938(4) y
Mn8 O4 1.978(4) y
Mn8 O11M 2.151(4) y
Mn8 O1 2.445(4) y
Mn8 Mn11 2.9328(14) y
Mn8 Mn9 3.0112(14) y
Mn8 Mn16 3.1082(14) y
Mn9 O12M 1.907(5) y
Mn9 O10 1.940(4) y
Mn9 O9 1.942(4) y
Mn9 O14M 1.951(5) y
Mn9 O2C 2.097(5) y
Mn9 O2 2.347(4) y
Mn9 Mn10 3.1142(15) y
Mn10 O13M 1.918(4) y
Mn10 O11 1.919(4) y
Mn10 O14M 1.945(5) y
Mn10 O12 1.949(4) y
Mn10 O2D 2.095(5) y
Mn10 O2 2.329(4) y
Mn10 Mn11 3.0272(14) y
Mn11 O12 1.911(4) y
Mn11 O14 1.928(4) y
Mn11 O4 1.949(4) y
Mn11 O2 1.952(4) y
Mn11 O6 2.124(4) y
Mn11 Mn16 2.9999(13) y
Mn11 Mn12 3.0413(14) y
Mn11 Mn14 3.2029(15) y
Mn12 O13 1.901(4) y
Mn12 O14 1.925(4) y
Mn12 O9M 1.930(4) y
Mn12 O8M 1.953(4) y
Mn12 O2G 2.095(5) y
Mn12 O4 2.365(4) y
Mn13 O2E 2.049(5) y
Mn13 O2M 2.093(6) y
Mn13 O5 2.116(5) y
Mn13 O4M 2.119(4) y
Mn13 O3M 2.134(5) y
Mn13 O1 2.330(4) y
Mn13 Mn15 3.229(2) y
Mn14 O2A 2.145(6) y
Mn14 O12M 2.146(5) y
Mn14 O11M 2.185(4) y
Mn14 O6 2.197(5) y
Mn14 O13M 2.202(4) y
Mn14 O2 2.415(4) y
Mn14 Mn16 3.2212(15) y
Mn15 O5 1.971(5) y
Mn15 O2F 2.003(5) y
Mn15 O5M 2.038(5) y
Mn15 O4M 2.113(5) y
Mn15 O6M 2.151(5) y
Mn15 O3 2.222(4) y
Mn16 O6 1.861(4) y
Mn16 O10M 1.979(4) y
Mn16 O2B 2.018(4) y
Mn16 O11M 2.096(5) y
Mn16 O9M 2.175(5) y
Mn16 O4 2.177(4) y
Mn17 O5 2.105(4) y
Mn17 O1E 2.128(6) y
Mn17 O1F 2.133(6) y
Mn17 O16M 2.207(6) y
Mn17 O15M 2.211(6) y
Mn17 O17M 2.224(7) y
Mn18 O6 2.121(4) y
Mn18 O1A 2.127(6) y
Mn18 O1B 2.143(5) y
Mn18 O19M 2.151(6) y
Mn18 O20M 2.179(5) y
Mn18 O18M 2.196(5) y
O1A C1A 1.234(10) ?
C1A O2A 1.271(10) ?
C1A C2A 1.531(11) ?
C2A C3A 1.509(9) ?
C2A C3A' 1.525(10) ?
C2A C5A' 1.533(10) ?
C2A C4A' 1.534(15) ?
C2A C5A 1.534(9) ?
C2A C4A 1.543(13) ?
O1B C1B 1.244(8) ?
C1B O2B 1.245(8) ?
C1B C2B 1.540(9) ?
C2B C3B' 1.478(13) ?
C2B C3B 1.524(10) ?
C2B C5B 1.526(10) ?
C2B C5B' 1.541(14) ?
C2B C4B 1.558(14) ?
C2B C4B' 1.592(13) ?
O1C C1C 1.278(10) ?
C1C O2C 1.246(10) ?
C1C C2C 1.530(12) ?
C2C C4C' 1.38(4) ?
C2C C3C 1.530(10) ?
C2C C4C 1.536(14) ?
C2C C5C 1.537(10) ?
C2C C5C' 1.58(2) ?
C2C C3C' 1.58(2) ?
O1D C1D 1.242(8) ?
C1D O2D 1.258(8) ?
C1D C2D 1.558(9) ?
C2D C4D 1.479(11) ?
C2D C3D 1.493(12) ?
C2D C5D 1.530(12) ?
C1E O2E 1.230(10) ?
C1E O1E 1.263(10) ?
C1E C2E 1.555(10) ?
C2E C4E 1.503(13) ?
C2E C3E 1.523(12) ?
C2E C5E 1.543(13) ?
O1F C1F 1.235(9) ?
C1F O2F 1.259(9) ?
C1F C2F 1.536(11) ?
C2F C3F' 1.50(2) ?
C2F C4F 1.530(14) ?
C2F C5F 1.531(10) ?
C2F C3F 1.534(10) ?
C2F C5F' 1.58(2) ?
C2F C4F' 1.60(2) ?
C1G O1G 1.262(8) ?
C1G O2G 1.262(8) ?
C1G C2G 1.521(10) ?
C2G C4G 1.520(10) ?
C2G C3G 1.526(10) ?
C2G C5G 1.541(9) ?
O1H C1H 1.278(8) ?
C1H O2H 1.269(8) ?
C1H C2H 1.540(9) ?
C2H C4H 1.490(11) ?
C2H C3H 1.528(11) ?
C2H C5H 1.538(9) ?
C1M O1M 1.446(10) ?
C2M O2M 1.415(9) ?
C3M O3M 1.419(8) ?
C4M O4M 1.458(8) ?
C5M O5M 1.415(8) ?
C6M O6M 1.432(9) ?
C7M O7M 1.431(8) ?
C8M O8M 1.433(8) ?
C9M O9M 1.428(7) ?
C10M O10M 1.398(7) ?
C11M O11M 1.449(8) ?
C12M O12M 1.387(13) ?
C13M O13M 1.419(8) ?
C14M O14M 1.422(9) ?
C15M O15M 1.58(2) ?
C16M O16M 1.355(10) ?
C17M O17M 1.387(9) ?
C18M O18M 1.385(10) ?
C19M O19M 1.404(10) ?
C20M O20M 1.424(9) ?
C100 O100 1.399(9) ?
C200 O200 1.398(15) ?
